data_7249342
loop_
_publ_author_name
'Li, Ying-Yu'
'Qiu, Qi-Ming'
'Fan, Si-Jie'
'Xu, Jian-Jie'
'Mou, Wen-Long'
'Hou, Chuan-Bing'
'Liu, Min'
'Yang, Yu-Ping'
'Dai, Li-Xiong'
'Han, Hong-Liang'
'Jin, Qiong-Hua'

_publ_section_title
;
 A series of rare-earth phosphine-oxygen complexes containing
 [PW12O40]3&#x2212; with highly efficient photocatalytic degradation of MB
;
_journal_issue 40
_journal_name_full CrystEngComm
_journal_page_first 5809
_journal_page_last 5819
_journal_paper_doi 10.1039/D4CE00851K
_journal_volume 26
_journal_year 2024
_chemical_formula_sum 'C42 H100 Nd O60 P7 W12'
_chemical_formula_weight 4132.44
_space_group_crystal_system triclinic
_space_group_IT_number 2
_space_group_name_Hall '-P 1'
_space_group_name_H-M_alt 'P -1'
_atom_sites_solution_hydrogens mixed
_audit_creation_method SHELXL-2019/2
_audit_update_record
;
2023-03-10 deposited with the CCDC.	2024-09-12 downloaded from the CCDC.
;
_cell_angle_alpha 79.3280(10)
_cell_angle_beta 83.149(2)
_cell_angle_gamma 89.207(3)
_cell_formula_units_Z 2
_cell_length_a 15.6938(15)
_cell_length_b 16.0627(14)
_cell_length_c 20.983(2)
_cell_measurement_reflns_used 5488
_cell_measurement_temperature 293(2)
_cell_measurement_theta_max 27.943
_cell_measurement_theta_min 2.407
_cell_volume 5160.7(8)
_computing_structure_refinement 'SHELXL-2019/2 (Sheldrick, 2019)'
_diffrn_ambient_temperature 293(2)
_diffrn_measured_fraction_theta_full 0.977
_diffrn_measured_fraction_theta_max 0.977
_diffrn_measurement_device_type 'CCD area detector'
_diffrn_measurement_method 'phi and omega scans'
_diffrn_radiation_type MoK\a
_diffrn_radiation_wavelength 0.71073
_diffrn_reflns_av_R_equivalents 0.0939
_diffrn_reflns_av_unetI/netI 0.1244
_diffrn_reflns_Laue_measured_fraction_full 0.977
_diffrn_reflns_Laue_measured_fraction_max 0.977
_diffrn_reflns_limit_h_max 17
_diffrn_reflns_limit_h_min -18
_diffrn_reflns_limit_k_max 19
_diffrn_reflns_limit_k_min -19
_diffrn_reflns_limit_l_max 24
_diffrn_reflns_limit_l_min -13
_diffrn_reflns_number 25737
_diffrn_reflns_point_group_measured_fraction_full 0.977
_diffrn_reflns_point_group_measured_fraction_max 0.977
_diffrn_reflns_theta_full 25.020
_diffrn_reflns_theta_max 25.020
_diffrn_reflns_theta_min 1.899
_exptl_absorpt_coefficient_mu 14.000
_exptl_absorpt_correction_T_max 0.3081
_exptl_absorpt_correction_T_min 0.1217
_exptl_absorpt_correction_type multi-scan
_exptl_absorpt_process_details sadabs
_exptl_crystal_density_diffrn 2.659
_exptl_crystal_F_000 3770
_exptl_crystal_size_max 0.260
_exptl_crystal_size_mid 0.170
_exptl_crystal_size_min 0.110
_refine_diff_density_max 3.377
_refine_diff_density_min -4.831
_refine_diff_density_rms 0.454
_refine_ls_extinction_method none
_refine_ls_goodness_of_fit_ref 0.853
_refine_ls_hydrogen_treatment constr
_refine_ls_matrix_type full
_refine_ls_number_parameters 1029
_refine_ls_number_reflns 17806
_refine_ls_number_restraints 4510
_refine_ls_restrained_S_all 0.777
_refine_ls_R_factor_all 0.1417
_refine_ls_R_factor_gt 0.0830
_refine_ls_shift/su_max 0.000
_refine_ls_shift/su_mean 0.000
_refine_ls_structure_factor_coef Fsqd
_refine_ls_weighting_details 'w=1/[\s^2^(Fo^2^)+(0.0002P)^2^+986.4260P] where P=(Fo^2^+2Fc^2^)/3'
_refine_ls_weighting_scheme calc
_refine_ls_wR_factor_gt 0.1705
_refine_ls_wR_factor_ref 0.1950
_reflns_Friedel_coverage 0.000
_reflns_number_gt 9838
_reflns_number_total 17806
_reflns_threshold_expression 'I > 2\s(I)'
_cod_data_source_file d4ce00851k21.cif
_cod_data_source_block 221122e_sq
_cod_depositor_comments 'Adding full bibliography for 7249339--7249349.cif.'
_cod_original_cell_volume 5160.8(8)
_cod_database_code 7249342
_shelx_shelxl_version_number 2019/2
_shelx_space_group_comment
;
The symmetry employed for this shelxl refinement is uniquely defined
by the following loop, which should always be used as a source of
symmetry information in preference to the above space-group names.
They are only intended as comments.
;
_shelx_estimated_absorpt_t_min 0.122
_shelx_estimated_absorpt_t_max 0.308

loop_
_space_group_symop_operation_xyz
'x, y, z'
'-x, -y, -z'

loop_
_atom_site_label
_atom_site_type_symbol
_atom_site_fract_x
_atom_site_fract_y
_atom_site_fract_z
_atom_site_U_iso_or_equiv
_atom_site_adp_type
_atom_site_occupancy
_atom_site_site_symmetry_order
_atom_site_calc_flag
_atom_site_refinement_flags_posn
_atom_site_refinement_flags_adp
_atom_site_refinement_flags_occupancy
_atom_site_disorder_assembly
_atom_site_disorder_group
W1 W 0.11475(8) 0.41095(8) 0.32991(6) 0.0328(3) Uani 1 1 d . U . . .
W2 W 0.23777(9) 0.26248(9) 0.42788(6) 0.0379(3) Uani 1 1 d . U . . .
W3 W 0.30138(8) 0.07194(9) 0.37681(6) 0.0352(3) Uani 1 1 d . U . . .
W4 W 0.23331(8) 0.02278(8) 0.23226(6) 0.0326(3) Uani 1 1 d . U . . .
W5 W 0.11084(8) 0.16955(8) 0.13566(5) 0.0312(3) Uani 1 1 d . U . . .
W6 W 0.04863(8) 0.36259(8) 0.18607(5) 0.0319(3) Uani 1 1 d . U . . .
W7 W 0.26504(8) 0.41012(8) 0.19165(6) 0.0348(3) Uani 1 1 d . U . . .
W8 W 0.39104(8) 0.26460(9) 0.29041(6) 0.0393(3) Uani 1 1 d . U . . .
W9 W 0.32763(8) 0.21504(9) 0.14497(5) 0.0338(3) Uani 1 1 d . U . . .
W10 W 0.01862(8) 0.21822(8) 0.41853(5) 0.0304(3) Uani 1 1 d . U . . .
W11 W 0.08151(8) 0.02521(8) 0.37141(5) 0.0292(3) Uani 1 1 d . U . . .
W12 W -0.04300(7) 0.16769(8) 0.27413(6) 0.0291(3) Uani 1 1 d . U . . .
Nd1 Nd 0.67965(9) 0.71438(10) 0.26893(6) 0.0235(3) Uani 1 1 d . U . . .
O1 O 0.146(2) 0.2606(18) 0.3419(11) 0.040(3) Uani 0.437(15) 1 d D U P A 1
O2 O 0.194(2) 0.1204(9) 0.3069(15) 0.040(3) Uani 0.437(15) 1 d D U P A 1
O3 O 0.0998(15) 0.224(2) 0.2366(13) 0.038(3) Uani 0.437(15) 1 d D U P A 1
O4 O 0.2578(13) 0.2619(19) 0.2411(13) 0.041(3) Uani 0.437(15) 1 d D U P A 1
O1' O 0.0915(11) 0.1705(15) 0.3217(11) 0.039(3) Uani 0.563(15) 1 d D U P A 2
O2' O 0.2016(16) 0.1734(15) 0.2207(9) 0.039(3) Uani 0.563(15) 1 d D U P A 2
O3' O 0.2500(12) 0.2075(17) 0.3258(11) 0.040(3) Uani 0.563(15) 1 d D U P A 2
O4' O 0.1558(17) 0.3130(8) 0.2573(12) 0.038(3) Uani 0.563(15) 1 d D U P A 2
O5 O 0.1980(14) 0.3664(14) 0.3884(10) 0.046(3) Uani 1 1 d . U . . .
O6 O 0.2690(14) 0.1474(14) 0.4344(10) 0.048(3) Uani 1 1 d . U . . .
O7 O 0.3021(13) 0.0288(14) 0.3009(10) 0.043(3) Uani 1 1 d . U . . .
O8 O 0.1538(14) 0.0661(14) 0.1709(10) 0.046(3) Uani 1 1 d . U . . .
O9 O 0.0822(14) 0.2827(14) 0.1322(10) 0.045(3) Uani 1 1 d . U . . .
O10 O 0.0452(13) 0.4096(14) 0.2604(10) 0.042(3) Uani 1 1 d . U . . .
O11 O 0.2087(14) 0.4499(14) 0.2633(10) 0.045(3) Uani 1 1 d . U . . .
O12 O 0.3472(14) 0.2928(14) 0.3681(10) 0.049(3) Uani 1 1 d . U . . .
O13 O 0.3893(14) 0.1548(15) 0.3332(10) 0.049(3) Uani 1 1 d . U . . .
O14 O 0.3169(14) 0.1036(14) 0.1780(10) 0.046(3) Uani 1 1 d . U . . .
O15 O 0.2262(14) 0.2092(14) 0.1077(10) 0.048(3) Uani 1 1 d . U . . .
O16 O 0.1609(14) 0.4124(14) 0.1588(10) 0.045(3) Uani 1 1 d . U . . .
O17 O 0.3494(14) 0.3645(14) 0.2470(10) 0.046(3) Uani 1 1 d . U . . .
O18 O 0.3973(14) 0.2281(15) 0.2121(10) 0.047(3) Uani 1 1 d . U . . .
O19 O 0.3035(14) 0.3326(14) 0.1393(10) 0.046(3) Uani 1 1 d . U . . .
O20 O 0.0300(14) 0.3283(14) 0.3804(10) 0.046(3) Uani 1 1 d . U . . .
O21 O 0.1243(14) 0.2244(14) 0.4511(10) 0.046(3) Uani 1 1 d . U . . .
O22 O 0.1868(14) 0.0303(14) 0.4019(10) 0.044(3) Uani 1 1 d . U . . .
O23 O 0.1405(13) -0.0115(14) 0.2958(10) 0.043(3) Uani 1 1 d . U . . .
O24 O 0.0110(14) 0.1393(14) 0.1997(10) 0.047(3) Uani 1 1 d . U . . .
O25 O -0.0347(14) 0.2800(14) 0.2338(10) 0.045(3) Uani 1 1 d . U . . .
O26 O 0.0442(14) 0.0980(14) 0.4252(10) 0.043(3) Uani 1 1 d . U . . .
O27 O -0.0095(14) 0.0644(14) 0.3193(10) 0.042(3) Uani 1 1 d . U . . .
O28 O -0.0559(13) 0.2038(14) 0.3532(10) 0.042(3) Uani 1 1 d . U . . .
O29 O 0.0839(15) 0.4999(14) 0.3535(12) 0.053(5) Uani 1 1 d . U . . .
O30 O 0.2643(15) 0.2871(13) 0.4968(10) 0.042(5) Uani 1 1 d . U . . .
O31 O 0.3546(14) 0.0024(16) 0.4226(11) 0.054(5) Uani 1 1 d . U . . .
O32 O 0.2672(13) -0.0642(14) 0.2089(11) 0.046(5) Uani 1 1 d . U . . .
O33 O 0.0807(14) 0.1490(13) 0.0665(9) 0.039(5) Uani 1 1 d . U . . .
O34 O -0.0129(14) 0.4253(14) 0.1415(10) 0.045(5) Uani 1 1 d . U . . .
O35 O 0.3051(17) 0.5011(14) 0.1491(12) 0.058(5) Uani 1 1 d . U . . .
O36 O 0.4958(15) 0.2863(17) 0.2941(12) 0.061(5) Uani 1 1 d . U . . .
O37 O 0.4001(13) 0.2204(14) 0.0807(9) 0.040(5) Uani 1 1 d . U . . .
O38 O -0.0539(13) 0.2218(14) 0.4832(9) 0.040(5) Uani 1 1 d . U . . .
O39 O 0.0455(15) -0.0662(14) 0.4136(11) 0.048(5) Uani 1 1 d . U . . .
O40 O -0.1437(15) 0.1455(15) 0.2694(11) 0.053(5) Uani 1 1 d . U . . .
O41 O 0.6994(14) 0.8225(14) 0.1718(10) 0.042(3) Uani 1 1 d . U . . .
O42 O 0.8351(14) 0.8936(13) 0.1071(9) 0.057(4) Uani 1 1 d D U . . .
O43 O 0.6882(12) 0.9119(12) 0.0690(8) 0.047(4) Uani 1 1 d D U . . .
O44 O 0.7011(13) 0.6273(13) 0.1854(9) 0.039(3) Uani 1 1 d . U . . .
O45 O 0.7806(12) 0.5668(11) 0.0990(8) 0.045(4) Uani 1 1 d D U . . .
O46 O 0.6191(13) 0.5697(11) 0.1057(8) 0.048(4) Uani 1 1 d D U . . .
O47 O 0.8331(14) 0.7189(14) 0.2391(10) 0.044(3) Uani 1 1 d . U . . .
O48 O 0.9559(11) 0.7020(12) 0.1593(10) 0.050(4) Uani 1 1 d D U . . .
O49 O 0.9777(14) 0.6838(12) 0.2778(8) 0.052(4) Uani 1 1 d D U . . .
O50 O 0.7184(13) 0.5821(13) 0.3272(9) 0.037(3) Uani 1 1 d . U . . .
O51 O 0.7660(13) 0.4565(12) 0.4115(9) 0.050(4) Uani 1 1 d D U . . .
O52 O 0.7262(14) 0.4359(9) 0.3062(8) 0.043(4) Uani 1 1 d D U . . .
O53 O 0.5413(13) 0.7109(13) 0.2331(10) 0.040(3) Uani 1 1 d . U . . .
O54 O 0.4700(11) 0.7248(13) 0.1339(8) 0.045(3) Uani 1 1 d D U . . .
O55 O 0.3813(13) 0.7246(10) 0.2414(9) 0.045(4) Uani 1 1 d D U . . .
O56 O 0.6148(13) 0.8430(13) 0.2942(9) 0.037(3) Uani 1 1 d . U . . .
O57 O 0.5296(13) 0.9537(11) 0.3422(8) 0.040(4) Uani 1 1 d D U . . .
O58 O 0.6067(13) 0.9862(10) 0.2296(9) 0.042(3) Uani 1 1 d D U . . .
O59 O 0.7437(14) 0.7512(14) 0.3646(9) 0.044(5) Uani 1 1 d . U . . .
H59A H 0.718538 0.729886 0.402259 0.053 Uiso 1 1 d R U . . .
H59B H 0.795077 0.734946 0.355809 0.053 Uiso 1 1 d R U . . .
O60 O 0.5725(14) 0.6686(15) 0.3706(10) 0.049(5) Uani 1 1 d . U . . .
H60A H 0.527453 0.649441 0.358638 0.073 Uiso 1 1 d R U . . .
H60C H 0.559473 0.711501 0.388298 0.073 Uiso 1 1 d R U . . .
P1 P 0.1745(4) 0.2166(4) 0.2816(3) 0.0145(10) Uani 1 1 d D U . . .
P2 P 0.7469(6) 0.8505(6) 0.1073(4) 0.0402(18) Uani 1 1 d . U . . .
P4 P 0.9133(5) 0.6730(5) 0.2313(4) 0.0370(17) Uani 1 1 d . U . . .
P5 P 0.7684(5) 0.5007(5) 0.3383(4) 0.0369(17) Uani 1 1 d . U . . .
P6 P 0.4695(5) 0.7497(5) 0.2011(4) 0.0313(16) Uani 1 1 d . U . . .
P3 P 0.6996(5) 0.6161(5) 0.1174(4) 0.0331(16) Uani 1 1 d . U . . .
P7 P 0.5597(5) 0.9169(5) 0.2809(4) 0.0311(16) Uani 1 1 d . U . . .
C1 C 0.7761(5) 0.7702(5) 0.0649(3) 0.042(4) Uani 1 1 d DG U . . .
H1A H 0.799312 0.794188 0.020480 0.050 Uiso 1 1 calc R U . . .
H1B H 0.820208 0.735954 0.085484 0.050 Uiso 1 1 calc R U . . .
C2 C 0.6978(5) 0.7145(5) 0.0642(3) 0.044(4) Uani 1 1 d DG U . . .
H2A H 0.695793 0.704899 0.020070 0.053 Uiso 1 1 calc R U . . .
H2B H 0.646141 0.744391 0.076522 0.053 Uiso 1 1 calc R U . . .
C3 C 0.8449(6) 0.9715(5) 0.1380(5) 0.066(5) Uani 1 1 d DG U . . .
H3 H 0.797928 1.011561 0.130278 0.079 Uiso 1 1 calc R U . . .
C4 C 0.9318(7) 1.0101(6) 0.1061(5) 0.108(12) Uani 1 1 d DG U . . .
H4A H 0.928737 1.031651 0.060589 0.162 Uiso 1 1 calc R U . . .
H4B H 0.945990 1.055490 0.127084 0.162 Uiso 1 1 calc R U . . .
H4C H 0.975223 0.967416 0.110569 0.162 Uiso 1 1 calc R U . . .
C5 C 0.8458(6) 0.9361(5) 0.2106(5) 0.083(8) Uani 1 1 d DG U . . .
H5A H 0.851843 0.981780 0.233468 0.124 Uiso 1 1 calc R U . . .
H5B H 0.793041 0.906102 0.227621 0.124 Uiso 1 1 calc R U . . .
H5C H 0.893141 0.898007 0.216418 0.124 Uiso 1 1 calc R U . . .
C6 C 0.7001(7) 0.9440(6) -0.0017(4) 0.055(5) Uani 1 1 d DG U . . .
H6 H 0.723406 0.898551 -0.023857 0.066 Uiso 1 1 calc R U . . .
C7 C 0.7651(7) 1.0172(6) -0.0160(5) 0.076(8) Uani 1 1 d DG U . . .
H7A H 0.773608 1.038925 -0.062082 0.114 Uiso 1 1 calc R U . . .
H7B H 0.743769 1.061409 0.006663 0.114 Uiso 1 1 calc R U . . .
H7C H 0.818703 0.997235 -0.001382 0.114 Uiso 1 1 calc R U . . .
C8 C 0.6128(7) 0.9693(6) -0.0239(5) 0.078(10) Uani 1 1 d DG U . . .
H8A H 0.619635 0.990472 -0.070167 0.117 Uiso 1 1 calc R U . . .
H8B H 0.575283 0.920792 -0.014160 0.117 Uiso 1 1 calc R U . . .
H8C H 0.588601 1.012638 -0.001504 0.117 Uiso 1 1 calc R U . . .
C9 C 0.8040(6) 0.5436(5) 0.0326(4) 0.052(5) Uani 1 1 d DG U . . .
H9 H 0.765527 0.570938 0.001602 0.063 Uiso 1 1 calc R U . . .
C10 C 0.8969(6) 0.5736(6) 0.0106(4) 0.088(10) Uani 1 1 d DG U . . .
H10A H 0.915059 0.560367 -0.031690 0.132 Uiso 1 1 calc R U . . .
H10B H 0.900408 0.633742 0.008271 0.132 Uiso 1 1 calc R U . . .
H10C H 0.933327 0.545540 0.041382 0.132 Uiso 1 1 calc R U . . .
C11 C 0.7952(7) 0.4471(6) 0.0438(4) 0.085(8) Uani 1 1 d DG U . . .
H11A H 0.809282 0.428084 0.003078 0.128 Uiso 1 1 calc R U . . .
H11B H 0.833558 0.421798 0.074142 0.128 Uiso 1 1 calc R U . . .
H11C H 0.737221 0.430761 0.061208 0.128 Uiso 1 1 calc R U . . .
C12 C 0.5905(6) 0.4866(5) 0.1433(4) 0.051(5) Uani 1 1 d DG U . . .
H12 H 0.640898 0.453591 0.155698 0.061 Uiso 1 1 calc R U . . .
C13 C 0.5338(5) 0.4991(5) 0.2053(4) 0.065(6) Uani 1 1 d DG U . . .
H13A H 0.506521 0.553280 0.197709 0.097 Uiso 1 1 calc R U . . .
H13B H 0.568471 0.496535 0.240352 0.097 Uiso 1 1 calc R U . . .
H13C H 0.490802 0.455185 0.216840 0.097 Uiso 1 1 calc DR U . . .
C14 C 0.5427(6) 0.4400(6) 0.1010(5) 0.085(10) Uani 1 1 d DG U . . .
H14A H 0.523887 0.385528 0.125496 0.127 Uiso 1 1 calc R U . . .
H14B H 0.493829 0.472464 0.087892 0.127 Uiso 1 1 calc R U . . .
H14C H 0.580340 0.432679 0.062870 0.127 Uiso 1 1 calc R U . . .
C15 C 0.9003(5) 0.5603(5) 0.2392(4) 0.045(4) Uani 1 1 d DG U . . .
H15A H 0.854843 0.549480 0.214246 0.054 Uiso 1 1 calc R U . . .
H15B H 0.952906 0.537348 0.220367 0.054 Uiso 1 1 calc R U . . .
C16 C 0.8790(5) 0.5138(5) 0.3095(4) 0.045(4) Uani 1 1 d DG U . . .
H16A H 0.904060 0.547296 0.336703 0.054 Uiso 1 1 d DR U . . .
H16B H 0.906649 0.458981 0.315371 0.054 Uiso 1 1 d R U . . .
C17 C 1.0475(5) 0.7170(6) 0.1376(5) 0.057(5) Uani 1 1 d DG U . . .
H17 H 1.074400 0.737286 0.171769 0.068 Uiso 1 1 calc R U . . .
C18 C 1.0886(5) 0.6335(7) 0.1263(5) 0.079(8) Uani 1 1 d DG U . . .
H18A H 1.148742 0.642416 0.112001 0.119 Uiso 1 1 calc R U . . .
H18B H 1.081138 0.592686 0.166239 0.119 Uiso 1 1 calc R U . . .
H18C H 1.061733 0.612754 0.093414 0.119 Uiso 1 1 calc R U . . .
C19 C 1.0563(5) 0.7855(6) 0.0758(5) 0.104(11) Uani 1 1 d DG U . . .
H19A H 1.115995 0.796306 0.060722 0.155 Uiso 1 1 calc R U . . .
H19B H 1.028820 0.766456 0.042539 0.155 Uiso 1 1 calc R U . . .
H19C H 1.029604 0.836533 0.085478 0.155 Uiso 1 1 calc R U . . .
C20 C 0.9761(6) 0.7451(6) 0.3188(5) 0.052(5) Uani 1 1 d DG U . . .
H20 H 0.921754 0.775616 0.316168 0.063 Uiso 1 1 calc R U . . .
C21 C 1.0489(6) 0.8094(6) 0.2939(5) 0.081(9) Uani 1 1 d DG U . . .
H21A H 1.047359 0.850557 0.321923 0.121 Uiso 1 1 calc R U . . .
H21B H 1.102972 0.780699 0.294034 0.121 Uiso 1 1 calc R U . . .
H21C H 1.042181 0.837408 0.250292 0.121 Uiso 1 1 calc R U . . .
C22 C 0.9790(7) 0.7025(6) 0.3898(5) 0.086(9) Uani 1 1 d DG U . . .
H22A H 1.016253 0.734243 0.409676 0.129 Uiso 1 1 calc R U . . .
H22B H 1.000371 0.645918 0.391348 0.129 Uiso 1 1 calc DR U . . .
H22C H 0.922310 0.700434 0.412934 0.129 Uiso 1 1 calc R U . . .
C23 C 0.7878(7) 0.4949(6) 0.4666(4) 0.048(5) Uani 1 1 d DG U . . .
H23 H 0.834225 0.463635 0.487547 0.057 Uiso 1 1 calc R U . . .
C24 C 0.8142(7) 0.5875(6) 0.4401(4) 0.092(8) Uani 1 1 d DG U . . .
H24A H 0.785684 0.608676 0.402416 0.138 Uiso 1 1 calc R U . . .
H24B H 0.875187 0.591103 0.428142 0.138 Uiso 1 1 calc DR U . . .
H24C H 0.798206 0.620768 0.473164 0.138 Uiso 1 1 calc R U . . .
C25 C 0.7060(8) 0.4920(7) 0.5151(4) 0.078(9) Uani 1 1 d DG U . . .
H25A H 0.717667 0.516424 0.551656 0.117 Uiso 1 1 calc R U . . .
H25B H 0.661562 0.523535 0.493899 0.117 Uiso 1 1 calc R U . . .
H25C H 0.687535 0.434226 0.530206 0.117 Uiso 1 1 calc R U . . .
C26 C 0.7615(7) 0.3482(5) 0.3031(5) 0.047(5) Uani 1 1 d DG U . . .
H26 H 0.822195 0.345058 0.310066 0.057 Uiso 1 1 calc R U . . .
C27 C 0.7497(7) 0.3354(5) 0.2343(5) 0.061(8) Uani 1 1 d DG U . . .
H27A H 0.770810 0.280656 0.228296 0.091 Uiso 1 1 calc R U . . .
H27B H 0.689920 0.339012 0.228643 0.091 Uiso 1 1 calc R U . . .
H27C H 0.781115 0.378497 0.202761 0.091 Uiso 1 1 calc R U . . .
C28 C 0.7070(8) 0.2870(5) 0.3562(5) 0.068(8) Uani 1 1 d DG U . . .
H28A H 0.726937 0.230241 0.356239 0.102 Uiso 1 1 calc R U . . .
H28B H 0.711614 0.301718 0.397978 0.102 Uiso 1 1 calc R U . . .
H28C H 0.648103 0.290608 0.347824 0.102 Uiso 1 1 calc R U . . .
C29 C 0.4689(5) 0.8583(6) 0.1911(5) 0.042(4) Uani 1 1 d DG U . . .
H29A H 0.520795 0.879949 0.163436 0.050 Uiso 1 1 calc R U . . .
H29B H 0.420685 0.878991 0.167851 0.050 Uiso 1 1 calc R U . . .
C30 C 0.4632(6) 0.8957(6) 0.2533(5) 0.039(4) Uani 1 1 d DG U . . .
H30A H 0.429879 0.856927 0.287948 0.046 Uiso 1 1 calc R U . . .
H30B H 0.431394 0.948190 0.246090 0.046 Uiso 1 1 calc R U . . .
C31 C 0.4239(6) 0.7435(7) 0.0824(5) 0.051(5) Uani 1 1 d DG U . . .
H31 H 0.447888 0.797941 0.058419 0.062 Uiso 1 1 calc R U . . .
C32 C 0.4403(9) 0.6842(10) 0.0332(7) 0.076(8) Uani 1 1 d DG U . . .
H32A H 0.405746 0.701015 -0.001722 0.114 Uiso 1 1 calc R U . . .
H32B H 0.499842 0.687039 0.015872 0.114 Uiso 1 1 calc R U . . .
H32C H 0.425604 0.627157 0.054552 0.114 Uiso 1 1 calc R U . . .
C33 C 0.3289(7) 0.7616(9) 0.0978(7) 0.076(7) Uani 1 1 d DG U . . .
H33A H 0.322154 0.818192 0.106229 0.115 Uiso 1 1 calc R U . . .
H33B H 0.305142 0.722004 0.135588 0.115 Uiso 1 1 calc DR U . . .
H33C H 0.299427 0.755979 0.061220 0.115 Uiso 1 1 calc R U . . .
C34 C 0.3355(9) 0.6393(8) 0.2577(7) 0.050(5) Uani 1 1 d DG U . . .
H34 H 0.273262 0.644539 0.267966 0.060 Uiso 1 1 calc R U . . .
C35 C 0.3597(9) 0.5992(8) 0.1967(7) 0.079(6) Uani 1 1 d DG U . . .
H35A H 0.397086 0.637098 0.165072 0.118 Uiso 1 1 calc R U . . .
H35B H 0.308663 0.589023 0.178163 0.118 Uiso 1 1 calc DR U . . .
H35C H 0.388539 0.546580 0.208867 0.118 Uiso 1 1 calc DR U . . .
C36 C 0.3770(12) 0.5863(8) 0.3142(7) 0.068(7) Uani 1 1 d DG U . . .
H36A H 0.349758 0.531521 0.326103 0.101 Uiso 1 1 calc R U . . .
H36B H 0.436977 0.579665 0.300778 0.101 Uiso 1 1 calc R U . . .
H36C H 0.370249 0.614359 0.351041 0.101 Uiso 1 1 calc R U . . .
C37 C 0.5928(10) 0.9623(8) 0.3899(6) 0.042(5) Uani 1 1 d DG U . . .
H37 H 0.651967 0.963206 0.368694 0.050 Uiso 1 1 calc R U . . .
C38 C 0.5767(12) 0.8851(9) 0.4448(6) 0.063(8) Uani 1 1 d DG U . . .
H38A H 0.615135 0.887012 0.476862 0.095 Uiso 1 1 calc R U . . .
H38B H 0.518484 0.885604 0.464931 0.095 Uiso 1 1 calc R U . . .
H38C H 0.586365 0.834322 0.427161 0.095 Uiso 1 1 calc R U . . .
C39 C 0.5706(11) 1.0464(9) 0.4124(7) 0.057(8) Uani 1 1 d DG U . . .
H39A H 0.608663 1.055766 0.442995 0.086 Uiso 1 1 calc R U . . .
H39B H 0.576903 1.091860 0.375310 0.086 Uiso 1 1 calc R U . . .
H39C H 0.512463 1.044146 0.432908 0.086 Uiso 1 1 calc R U . . .
C40 C 0.5722(10) 1.0727(7) 0.2134(6) 0.041(5) Uani 1 1 d DG U . . .
H40 H 0.518572 1.078406 0.241320 0.050 Uiso 1 1 calc R U . . .
C41 C 0.6409(11) 1.1328(8) 0.2251(7) 0.062(8) Uani 1 1 d DG U . . .
H41A H 0.621469 1.190190 0.215172 0.094 Uiso 1 1 calc R U . . .
H41B H 0.651420 1.119664 0.269957 0.094 Uiso 1 1 calc R U . . .
H41C H 0.692959 1.126390 0.197421 0.094 Uiso 1 1 calc R U . . .
C42 C 0.5572(11) 1.0904(8) 0.1415(6) 0.059(7) Uani 1 1 d DG U . . .
H42A H 0.534848 1.146417 0.130503 0.088 Uiso 1 1 calc R U . . .
H42B H 0.610582 1.085960 0.114788 0.088 Uiso 1 1 calc R U . . .
H42C H 0.516911 1.049778 0.134153 0.088 Uiso 1 1 calc R U . . .

loop_
_atom_site_aniso_label
_atom_site_aniso_U_11
_atom_site_aniso_U_22
_atom_site_aniso_U_33
_atom_site_aniso_U_23
_atom_site_aniso_U_13
_atom_site_aniso_U_12
W1 0.0375(7) 0.0303(7) 0.0339(6) -0.0145(5) -0.0040(5) -0.0035(6)
W2 0.0473(8) 0.0472(8) 0.0220(6) -0.0121(6) -0.0051(5) -0.0139(6)
W3 0.0351(7) 0.0444(8) 0.0250(6) -0.0043(5) -0.0034(5) 0.0076(6)
W4 0.0302(7) 0.0346(7) 0.0355(7) -0.0155(5) -0.0008(5) 0.0034(5)
W5 0.0406(7) 0.0365(7) 0.0180(5) -0.0103(5) 0.0002(5) -0.0075(6)
W6 0.0353(7) 0.0348(7) 0.0228(6) -0.0022(5) 0.0019(5) 0.0053(6)
W7 0.0322(7) 0.0340(7) 0.0348(7) -0.0008(5) 0.0033(5) -0.0178(6)
W8 0.0213(6) 0.0550(9) 0.0429(7) -0.0141(6) 0.0008(5) -0.0150(6)
W9 0.0230(6) 0.0527(8) 0.0237(6) -0.0091(6) 0.0086(5) -0.0051(6)
W10 0.0273(6) 0.0438(7) 0.0190(5) -0.0094(5) 0.0078(5) -0.0053(5)
W11 0.0294(7) 0.0291(6) 0.0266(6) -0.0014(5) 0.0026(5) -0.0088(5)
W12 0.0176(6) 0.0376(7) 0.0327(6) -0.0130(5) 0.0055(5) -0.0084(5)
Nd1 0.0215(8) 0.0291(8) 0.0203(7) -0.0084(6) 0.0017(6) -0.0027(6)
O1 0.037(5) 0.045(5) 0.036(5) -0.006(4) 0.003(4) -0.010(5)
O2 0.037(5) 0.046(5) 0.035(5) -0.006(5) 0.003(5) -0.006(5)
O3 0.035(5) 0.043(5) 0.034(5) -0.006(5) 0.005(5) -0.008(5)
O4 0.036(5) 0.046(5) 0.038(5) -0.007(5) 0.005(5) -0.008(5)
O1' 0.035(5) 0.045(5) 0.034(5) -0.006(5) 0.005(5) -0.005(5)
O2' 0.034(5) 0.045(5) 0.035(5) -0.004(5) 0.005(5) -0.009(5)
O3' 0.037(5) 0.045(5) 0.036(5) -0.007(5) 0.002(5) -0.009(5)
O4' 0.036(5) 0.043(5) 0.034(5) -0.007(5) 0.003(5) -0.008(5)
O5 0.044(5) 0.046(5) 0.045(5) -0.002(5) 0.002(5) -0.010(5)
O6 0.045(5) 0.050(5) 0.042(5) -0.004(5) 0.012(5) -0.009(5)
O7 0.034(5) 0.053(5) 0.039(5) -0.009(5) 0.004(5) -0.008(5)
O8 0.040(5) 0.048(5) 0.045(5) -0.002(5) 0.002(5) -0.007(5)
O9 0.044(5) 0.043(5) 0.040(5) -0.004(5) 0.017(5) -0.008(5)
O10 0.038(5) 0.049(5) 0.037(5) -0.007(5) 0.005(5) -0.011(5)
O11 0.044(5) 0.051(5) 0.041(5) -0.012(5) 0.002(5) -0.007(5)
O12 0.047(5) 0.050(5) 0.047(5) -0.009(5) 0.009(5) -0.011(5)
O13 0.045(5) 0.052(5) 0.046(5) -0.009(5) 0.011(5) -0.012(5)
O14 0.038(5) 0.052(5) 0.046(5) -0.002(5) 0.002(5) -0.011(5)
O15 0.044(5) 0.051(5) 0.044(5) 0.002(5) -0.003(5) -0.007(5)
O16 0.041(5) 0.052(5) 0.040(5) -0.008(5) 0.005(5) -0.010(5)
O17 0.044(5) 0.049(5) 0.044(5) -0.014(5) 0.005(5) -0.004(5)
O18 0.039(5) 0.054(5) 0.046(5) -0.005(5) 0.002(5) -0.006(5)
O19 0.042(5) 0.049(5) 0.043(5) -0.005(5) 0.000(5) -0.005(5)
O20 0.040(5) 0.048(5) 0.045(5) -0.001(5) -0.001(5) -0.011(5)
O21 0.041(5) 0.050(5) 0.043(5) 0.002(5) -0.006(5) -0.010(5)
O22 0.039(5) 0.055(5) 0.037(5) -0.011(5) 0.002(5) -0.005(5)
O23 0.038(5) 0.053(5) 0.037(5) -0.012(5) 0.004(5) -0.004(5)
O24 0.050(5) 0.046(5) 0.040(5) -0.006(5) 0.012(5) -0.005(5)
O25 0.045(5) 0.044(5) 0.039(5) -0.006(5) 0.017(5) -0.008(5)
O26 0.041(5) 0.048(5) 0.039(5) -0.006(5) -0.002(5) -0.003(5)
O27 0.043(5) 0.047(5) 0.036(5) -0.011(5) 0.003(5) -0.002(5)
O28 0.039(5) 0.045(5) 0.039(5) -0.004(5) -0.001(5) -0.007(5)
O29 0.046(11) 0.043(11) 0.075(12) -0.035(10) 0.008(10) 0.014(10)
O30 0.061(10) 0.034(9) 0.034(9) -0.017(8) -0.003(8) -0.010(8)
O31 0.040(11) 0.073(13) 0.043(11) -0.008(10) 0.010(9) 0.001(10)
O32 0.026(10) 0.053(11) 0.065(11) -0.031(10) -0.005(9) 0.014(9)
O33 0.059(11) 0.035(10) 0.025(9) -0.014(8) 0.008(8) -0.008(9)
O34 0.051(11) 0.050(11) 0.035(10) -0.022(9) 0.010(9) -0.007(10)
O35 0.075(12) 0.030(10) 0.064(11) -0.005(9) 0.003(10) -0.021(10)
O36 0.043(11) 0.075(12) 0.064(11) -0.016(10) -0.005(10) -0.014(10)
O37 0.030(7) 0.052(8) 0.030(7) -0.002(7) 0.017(6) 0.007(7)
O38 0.041(8) 0.052(8) 0.025(7) -0.010(6) 0.018(6) 0.006(7)
O39 0.058(9) 0.036(8) 0.053(8) -0.013(7) -0.007(7) -0.003(7)
O40 0.052(10) 0.055(10) 0.051(10) -0.009(9) -0.006(9) -0.007(9)
O41 0.044(5) 0.045(5) 0.038(5) -0.011(5) 0.003(5) -0.004(5)
O42 0.058(7) 0.055(7) 0.053(7) -0.008(6) 0.004(6) -0.009(7)
O43 0.050(7) 0.049(7) 0.041(7) -0.010(6) 0.006(6) -0.001(7)
O44 0.044(5) 0.040(5) 0.034(5) -0.014(5) 0.000(5) 0.002(5)
O45 0.051(7) 0.047(7) 0.036(6) -0.012(6) 0.003(6) -0.001(6)
O46 0.053(7) 0.054(7) 0.041(7) -0.013(6) -0.008(6) -0.004(7)
O47 0.040(5) 0.045(6) 0.047(5) -0.013(5) 0.001(5) -0.001(5)
O48 0.043(7) 0.053(7) 0.050(7) -0.011(6) 0.010(6) -0.006(6)
O49 0.047(7) 0.054(7) 0.059(7) -0.020(7) -0.003(7) -0.004(7)
O50 0.038(6) 0.036(6) 0.037(6) -0.013(5) 0.001(5) 0.001(5)
O51 0.052(7) 0.049(7) 0.047(7) -0.009(7) -0.002(7) 0.001(7)
O52 0.043(7) 0.044(7) 0.044(7) -0.014(6) -0.006(6) 0.000(6)
O53 0.037(5) 0.045(5) 0.039(5) -0.015(5) 0.002(5) -0.008(5)
O54 0.043(7) 0.051(7) 0.042(6) -0.015(6) -0.005(6) -0.008(6)
O55 0.036(7) 0.049(7) 0.048(7) -0.015(6) 0.007(6) -0.013(6)
O56 0.035(6) 0.043(6) 0.034(6) -0.013(5) 0.001(5) -0.001(6)
O57 0.036(7) 0.050(7) 0.037(7) -0.023(6) 0.004(6) 0.001(7)
O58 0.042(7) 0.041(7) 0.044(6) -0.011(6) 0.002(6) -0.002(6)
O59 0.049(10) 0.058(11) 0.032(9) -0.022(8) -0.003(8) 0.002(9)
O60 0.052(11) 0.056(11) 0.034(10) -0.010(9) 0.009(9) -0.002(10)
P1 0.013(2) 0.019(2) 0.0140(19) -0.0088(17) 0.0008(17) -0.0071(18)
P2 0.044(4) 0.041(4) 0.033(4) -0.006(3) 0.006(3) -0.006(3)
P4 0.031(4) 0.040(4) 0.041(4) -0.014(3) 0.005(3) -0.006(3)
P5 0.036(4) 0.038(4) 0.038(4) -0.011(3) -0.002(3) 0.000(3)
P6 0.026(3) 0.037(4) 0.034(3) -0.014(3) -0.001(3) -0.009(3)
P3 0.036(4) 0.039(4) 0.027(3) -0.016(3) 0.001(3) -0.001(3)
P7 0.030(4) 0.036(4) 0.030(3) -0.017(3) 0.000(3) -0.002(3)
C1 0.046(7) 0.045(7) 0.034(6) -0.013(6) 0.006(6) -0.003(6)
C2 0.050(6) 0.046(6) 0.037(6) -0.013(6) 0.000(6) -0.003(6)
C3 0.064(9) 0.067(9) 0.062(9) -0.009(9) 0.008(9) -0.008(9)
C4 0.10(2) 0.11(2) 0.11(2) -0.02(2) 0.02(2) -0.02(2)
C5 0.082(13) 0.080(13) 0.084(13) -0.012(12) 0.000(12) -0.006(12)
C6 0.061(8) 0.058(8) 0.044(8) -0.008(8) 0.001(8) -0.001(8)
C7 0.087(15) 0.076(15) 0.057(14) 0.002(14) 0.000(14) 0.007(14)
C8 0.087(16) 0.083(15) 0.066(14) -0.019(13) -0.005(13) 0.005(14)
C9 0.058(10) 0.055(9) 0.042(9) -0.013(9) 0.004(9) 0.002(9)
C10 0.100(18) 0.095(18) 0.061(16) -0.009(16) 0.013(16) 0.014(17)
C11 0.097(16) 0.084(15) 0.074(15) -0.018(14) 0.002(14) -0.001(15)
C12 0.058(9) 0.049(9) 0.049(9) -0.015(8) -0.007(9) -0.004(9)
C13 0.061(11) 0.067(11) 0.063(11) -0.009(10) 0.000(10) -0.009(10)
C14 0.086(16) 0.087(16) 0.084(15) -0.024(13) -0.009(13) -0.013(14)
C15 0.043(6) 0.047(6) 0.046(6) -0.015(6) 0.001(6) 0.001(6)
C16 0.042(7) 0.046(7) 0.047(7) -0.011(6) 0.000(6) 0.001(6)
C17 0.048(9) 0.062(9) 0.058(9) -0.016(8) 0.009(8) -0.002(8)
C18 0.067(15) 0.071(15) 0.095(15) -0.023(14) 0.019(14) 0.002(14)
C19 0.10(2) 0.09(2) 0.11(2) -0.005(19) 0.02(2) -0.01(2)
C20 0.047(9) 0.052(9) 0.060(9) -0.023(9) 0.003(9) -0.005(9)
C21 0.089(18) 0.066(17) 0.090(17) -0.030(16) 0.005(17) -0.003(16)
C22 0.092(17) 0.078(16) 0.089(16) -0.022(15) -0.007(16) 0.004(16)
C23 0.050(8) 0.046(8) 0.047(7) -0.011(7) 0.001(7) 0.000(7)
C24 0.089(14) 0.098(14) 0.080(13) -0.006(13) 0.007(13) 0.004(13)
C25 0.074(14) 0.085(14) 0.070(14) -0.009(12) 0.008(12) -0.011(13)
C26 0.044(9) 0.047(9) 0.053(9) -0.017(9) -0.002(9) 0.004(9)
C27 0.066(11) 0.058(11) 0.060(10) -0.014(8) -0.011(8) -0.003(8)
C28 0.073(13) 0.061(12) 0.069(12) -0.015(11) 0.001(11) 0.002(11)
C29 0.039(7) 0.045(7) 0.041(6) -0.012(6) -0.001(6) -0.005(6)
C30 0.036(7) 0.043(7) 0.038(7) -0.014(6) 0.001(6) -0.005(6)
C31 0.048(8) 0.055(8) 0.053(8) -0.015(8) -0.002(8) -0.008(8)
C32 0.075(14) 0.078(14) 0.075(13) -0.013(12) -0.010(12) -0.004(12)
C33 0.067(13) 0.080(13) 0.078(13) -0.003(13) -0.008(13) 0.002(13)
C34 0.046(8) 0.053(8) 0.050(8) -0.013(8) 0.002(8) -0.011(8)
C35 0.077(11) 0.074(11) 0.078(11) -0.001(10) 0.005(10) -0.008(10)
C36 0.066(14) 0.065(14) 0.066(13) -0.003(13) 0.003(13) -0.015(13)
C37 0.041(9) 0.048(9) 0.040(9) -0.019(8) 0.000(8) 0.004(9)
C38 0.062(15) 0.070(15) 0.060(14) -0.023(13) 0.000(14) 0.014(14)
C39 0.055(16) 0.068(16) 0.057(15) -0.031(14) -0.008(14) -0.011(14)
C40 0.040(9) 0.043(9) 0.043(9) -0.018(8) 0.003(8) 0.004(8)
C41 0.065(10) 0.060(10) 0.062(10) -0.011(8) -0.004(8) -0.002(8)
C42 0.057(13) 0.063(13) 0.058(12) -0.009(11) -0.017(11) -0.003(11)

loop_
_atom_type_symbol
_atom_type_description
_atom_type_scat_dispersion_real
_atom_type_scat_dispersion_imag
_atom_type_scat_source
C C 0.0033 0.0016 'International Tables Vol C Tables 4.2.6.8 and 6.1.1.4'
H H 0.0000 0.0000 'International Tables Vol C Tables 4.2.6.8 and 6.1.1.4'
O O 0.0106 0.0060 'International Tables Vol C Tables 4.2.6.8 and 6.1.1.4'
P P 0.1023 0.0942 'International Tables Vol C Tables 4.2.6.8 and 6.1.1.4'
Nd Nd -0.1943 3.0179 'International Tables Vol C Tables 4.2.6.8 and 6.1.1.4'
W W -0.8490 6.8722 'International Tables Vol C Tables 4.2.6.8 and 6.1.1.4'

loop_
_geom_angle_atom_site_label_1
_geom_angle_atom_site_label_2
_geom_angle_atom_site_label_3
_geom_angle
_geom_angle_site_symmetry_1
_geom_angle_site_symmetry_3
_geom_angle_publ_flag
O29 W1 O11 101.4(11) . . ?
O29 W1 O10 101.2(11) . . ?
O11 W1 O10 87.4(9) . . ?
O29 W1 O5 103.6(11) . . ?
O11 W1 O5 88.7(9) . . ?
O10 W1 O5 155.2(9) . . ?
O29 W1 O20 103.1(11) . . ?
O11 W1 O20 155.1(9) . . ?
O10 W1 O20 83.8(9) . . ?
O5 W1 O20 89.5(9) . . ?
O29 W1 O4' 159.1(10) . . ?
O11 W1 O4' 65.7(8) . . ?
O10 W1 O4' 63.3(8) . . ?
O5 W1 O4' 92.9(8) . . ?
O20 W1 O4' 89.7(9) . . ?
O29 W1 O1 156.9(10) . . ?
O11 W1 O1 96.9(9) . . ?
O10 W1 O1 93.5(9) . . ?
O5 W1 O1 62.7(9) . . ?
O20 W1 O1 60.6(9) . . ?
O30 W2 O5 100.3(10) . . ?
O30 W2 O21 103.0(10) . . ?
O5 W2 O21 89.4(10) . . ?
O30 W2 O6 103.4(10) . . ?
O5 W2 O6 156.2(10) . . ?
O21 W2 O6 87.0(10) . . ?
O30 W2 O12 100.7(10) . . ?
O5 W2 O12 85.8(9) . . ?
O21 W2 O12 156.3(9) . . ?
O6 W2 O12 88.1(9) . . ?
O30 W2 O1 155.5(9) . . ?
O5 W2 O1 63.4(10) . . ?
O21 W2 O1 61.0(9) . . ?
O6 W2 O1 94.6(9) . . ?
O12 W2 O1 96.4(9) . . ?
O30 W2 O3' 159.9(9) . . ?
O5 W2 O3' 92.4(9) . . ?
O21 W2 O3' 92.4(8) . . ?
O6 W2 O3' 64.3(9) . . ?
O12 W2 O3' 64.6(8) . . ?
O31 W3 O7 103.6(11) . . ?
O31 W3 O6 100.6(11) . . ?
O7 W3 O6 155.6(10) . . ?
O31 W3 O22 101.4(10) . . ?
O7 W3 O22 88.5(9) . . ?
O6 W3 O22 83.8(9) . . ?
O31 W3 O13 103.2(11) . . ?
O7 W3 O13 90.0(9) . . ?
O6 W3 O13 87.4(9) . . ?
O22 W3 O13 155.0(10) . . ?
O31 W3 O2 155.9(10) . . ?
O7 W3 O2 62.2(9) . . ?
O6 W3 O2 94.0(10) . . ?
O22 W3 O2 61.1(9) . . ?
O13 W3 O2 96.4(9) . . ?
O31 W3 O3' 160.1(10) . . ?
O7 W3 O3' 92.0(9) . . ?
O6 W3 O3' 65.1(9) . . ?
O22 W3 O3' 91.2(8) . . ?
O13 W3 O3' 64.0(9) . . ?
O32 W4 O23 104.5(11) . . ?
O32 W4 O7 101.9(10) . . ?
O23 W4 O7 88.6(9) . . ?
O32 W4 O8 103.2(10) . . ?
O23 W4 O8 89.4(9) . . ?
O7 W4 O8 154.6(10) . . ?
O32 W4 O14 99.9(10) . . ?
O23 W4 O14 155.6(10) . . ?
O7 W4 O14 85.0(9) . . ?
O8 W4 O14 86.4(9) . . ?
O32 W4 O2' 156.8(9) . . ?
O23 W4 O2' 94.9(8) . . ?
O7 W4 O2' 91.1(9) . . ?
O8 W4 O2' 63.8(9) . . ?
O14 W4 O2' 61.8(9) . . ?
O32 W4 O2 158.0(9) . . ?
O23 W4 O2 64.5(9) . . ?
O7 W4 O2 60.5(9) . . ?
O8 W4 O2 96.0(9) . . ?
O14 W4 O2 92.1(9) . . ?
O33 W5 O8 101.1(10) . . ?
O33 W5 O9 103.0(10) . . ?
O8 W5 O9 155.9(10) . . ?
O33 W5 O15 101.6(10) . . ?
O8 W5 O15 88.8(9) . . ?
O9 W5 O15 86.2(9) . . ?
O33 W5 O24 104.2(10) . . ?
O8 W5 O24 85.8(9) . . ?
O9 W5 O24 88.6(9) . . ?
O15 W5 O24 154.2(9) . . ?
O33 W5 O3 157.6(9) . . ?
O8 W5 O3 94.6(10) . . ?
O9 W5 O3 62.4(10) . . ?
O15 W5 O3 94.4(9) . . ?
O24 W5 O3 61.0(9) . . ?
O33 W5 O2' 158.6(8) . . ?
O8 W5 O2' 65.2(9) . . ?
O9 W5 O2' 91.6(9) . . ?
O15 W5 O2' 63.4(8) . . ?
O24 W5 O2' 91.5(8) . . ?
O34 W6 O10 102.9(10) . . ?
O34 W6 O9 101.9(10) . . ?
O10 W6 O9 155.2(10) . . ?
O34 W6 O16 103.3(10) . . ?
O10 W6 O16 88.1(9) . . ?
O9 W6 O16 86.6(9) . . ?
O34 W6 O25 100.3(10) . . ?
O10 W6 O25 88.0(9) . . ?
O9 W6 O25 87.3(9) . . ?
O16 W6 O25 156.4(10) . . ?
O34 W6 O4' 161.6(9) . . ?
O10 W6 O4' 64.2(9) . . ?
O9 W6 O4' 91.7(9) . . ?
O16 W6 O4' 64.8(8) . . ?
O25 W6 O4' 92.6(9) . . ?
O34 W6 O3 154.0(9) . . ?
O10 W6 O3 95.2(9) . . ?
O9 W6 O3 61.3(9) . . ?
O16 W6 O3 95.6(9) . . ?
O25 W6 O3 61.6(9) . . ?
O35 W7 O16 98.7(11) . . ?
O35 W7 O19 103.1(11) . . ?
O16 W7 O19 88.8(10) . . ?
O35 W7 O11 98.7(11) . . ?
O16 W7 O11 87.9(9) . . ?
O19 W7 O11 158.2(9) . . ?
O35 W7 O17 106.0(11) . . ?
O16 W7 O17 155.3(9) . . ?
O19 W7 O17 86.8(9) . . ?
O11 W7 O17 87.2(9) . . ?
O35 W7 O4 159.4(10) . . ?
O16 W7 O4 95.7(9) . . ?
O19 W7 O4 62.5(9) . . ?
O11 W7 O4 96.4(9) . . ?
O17 W7 O4 60.8(9) . . ?
O35 W7 O4' 156.8(10) . . ?
O16 W7 O4' 65.0(8) . . ?
O19 W7 O4' 93.4(8) . . ?
O11 W7 O4' 65.8(9) . . ?
O17 W7 O4' 90.9(8) . . ?
O36 W8 O12 97.6(11) . . ?
O36 W8 O13 97.9(12) . . ?
O12 W8 O13 87.1(10) . . ?
O36 W8 O17 104.3(11) . . ?
O12 W8 O17 89.6(10) . . ?
O13 W8 O17 157.9(10) . . ?
O36 W8 O18 101.4(11) . . ?
O12 W8 O18 160.9(10) . . ?
O13 W8 O18 89.9(10) . . ?
O17 W8 O18 86.1(10) . . ?
O36 W8 O3' 158.4(9) . . ?
O12 W8 O3' 68.4(9) . . ?
O13 W8 O3' 66.1(9) . . ?
O17 W8 O3' 92.4(9) . . ?
O18 W8 O3' 93.2(9) . . ?
O36 W8 O4 157.3(10) . . ?
O12 W8 O4 99.1(10) . . ?
O13 W8 O4 98.2(10) . . ?
O17 W8 O4 60.8(10) . . ?
O18 W8 O4 62.7(9) . . ?
O37 W9 O14 104.2(10) . . ?
O37 W9 O15 101.4(10) . . ?
O14 W9 O15 88.9(10) . . ?
O37 W9 O19 99.3(10) . . ?
O14 W9 O19 156.5(9) . . ?
O15 W9 O19 85.7(10) . . ?
O37 W9 O18 101.8(10) . . ?
O14 W9 O18 89.8(10) . . ?
O15 W9 O18 156.4(9) . . ?
O19 W9 O18 86.1(10) . . ?
O37 W9 O2' 160.7(9) . . ?
O14 W9 O2' 64.3(9) . . ?
O15 W9 O2' 64.4(8) . . ?
O19 W9 O2' 92.8(8) . . ?
O18 W9 O2' 93.9(8) . . ?
O37 W9 O4 154.6(9) . . ?
O14 W9 O4 95.8(9) . . ?
O15 W9 O4 94.4(9) . . ?
O19 W9 O4 61.9(9) . . ?
O18 W9 O4 62.3(9) . . ?
O38 W10 O20 102.3(10) . . ?
O38 W10 O21 103.8(10) . . ?
O20 W10 O21 89.5(10) . . ?
O38 W10 O26 103.9(10) . . ?
O20 W10 O26 153.8(9) . . ?
O21 W10 O26 84.6(9) . . ?
O38 W10 O28 100.8(10) . . ?
O20 W10 O28 88.1(9) . . ?
O21 W10 O28 155.2(9) . . ?
O26 W10 O28 86.8(9) . . ?
O38 W10 O1 156.5(9) . . ?
O20 W10 O1 62.2(10) . . ?
O21 W10 O1 61.1(9) . . ?
O26 W10 O1 92.9(9) . . ?
O28 W10 O1 96.3(9) . . ?
O38 W10 O1' 159.4(9) . . ?
O20 W10 O1' 92.6(9) . . ?
O21 W10 O1' 90.3(9) . . ?
O26 W10 O1' 62.0(8) . . ?
O28 W10 O1' 65.2(8) . . ?
O39 W11 O26 102.4(10) . . ?
O39 W11 O22 100.5(11) . . ?
O26 W11 O22 86.4(9) . . ?
O39 W11 O27 103.5(10) . . ?
O26 W11 O27 88.5(9) . . ?
O22 W11 O27 156.0(9) . . ?
O39 W11 O23 99.8(10) . . ?
O26 W11 O23 157.8(9) . . ?
O22 W11 O23 88.1(9) . . ?
O27 W11 O23 87.8(9) . . ?
O39 W11 O1' 162.6(9) . . ?
O26 W11 O1' 65.3(9) . . ?
O22 W11 O1' 91.3(9) . . ?
O27 W11 O1' 65.4(8) . . ?
O23 W11 O1' 93.3(8) . . ?
O39 W11 O2 153.4(9) . . ?
O26 W11 O2 95.1(9) . . ?
O22 W11 O2 60.5(9) . . ?
O27 W11 O2 96.7(9) . . ?
O23 W11 O2 63.6(9) . . ?
O40 W12 O24 102.0(11) . . ?
O40 W12 O25 101.9(11) . . ?
O24 W12 O25 88.8(9) . . ?
O40 W12 O28 99.4(10) . . ?
O24 W12 O28 158.6(10) . . ?
O25 W12 O28 88.0(9) . . ?
O40 W12 O27 99.8(11) . . ?
O24 W12 O27 88.4(9) . . ?
O25 W12 O27 158.3(10) . . ?
O28 W12 O27 86.8(9) . . ?
O40 W12 O3 157.3(9) . . ?
O24 W12 O3 62.5(10) . . ?
O25 W12 O3 63.4(10) . . ?
O28 W12 O3 97.3(9) . . ?
O27 W12 O3 96.4(9) . . ?
O40 W12 O1' 158.7(9) . . ?
O24 W12 O1' 92.5(9) . . ?
O25 W12 O1' 93.9(9) . . ?
O28 W12 O1' 66.7(8) . . ?
O27 W12 O1' 64.7(9) . . ?
O50 Nd1 O53 112.4(7) . . ?
O50 Nd1 O56 137.1(6) . . ?
O53 Nd1 O56 77.0(7) . . ?
O50 Nd1 O47 79.4(7) . . ?
O53 Nd1 O47 146.9(7) . . ?
O56 Nd1 O47 116.2(7) . . ?
O50 Nd1 O41 149.4(7) . . ?
O53 Nd1 O41 80.1(7) . . ?
O56 Nd1 O41 71.6(7) . . ?
O47 Nd1 O41 76.4(7) . . ?
O50 Nd1 O44 76.8(7) . . ?
O53 Nd1 O44 76.6(7) . . ?
O56 Nd1 O44 143.6(7) . . ?
O47 Nd1 O44 76.5(7) . . ?
O41 Nd1 O44 79.5(7) . . ?
O50 Nd1 O59 76.2(7) . . ?
O53 Nd1 O59 137.9(7) . . ?
O56 Nd1 O59 71.4(7) . . ?
O47 Nd1 O59 73.9(7) . . ?
O41 Nd1 O59 114.1(7) . . ?
O44 Nd1 O59 142.8(7) . . ?
O50 Nd1 O60 69.7(7) . . ?
O53 Nd1 O60 72.9(7) . . ?
O56 Nd1 O60 74.3(7) . . ?
O47 Nd1 O60 138.5(7) . . ?
O41 Nd1 O60 140.3(7) . . ?
O44 Nd1 O60 120.3(7) . . ?
O59 Nd1 O60 72.4(7) . . ?
P1 O1 W10 123.0(16) . . ?
P1 O1 W1 122.5(16) . . ?
W10 O1 W1 94.0(7) . . ?
P1 O1 W2 122.1(16) . . ?
W10 O1 W2 93.7(7) . . ?
W1 O1 W2 93.7(7) . . ?
P1 O2 W3 124.0(16) . . ?
P1 O2 W4 122.0(16) . . ?
W3 O2 W4 94.6(7) . . ?
P1 O2 W11 120.9(16) . . ?
W3 O2 W11 94.5(7) . . ?
W4 O2 W11 93.0(8) . . ?
P1 O3 W12 123.6(15) . . ?
P1 O3 W5 123.2(16) . . ?
W12 O3 W5 94.3(7) . . ?
P1 O3 W6 120.8(16) . . ?
W12 O3 W6 93.8(8) . . ?
W5 O3 W6 93.3(7) . . ?
P1 O4 W7 123.8(16) . . ?
P1 O4 W9 121.9(16) . . ?
W7 O4 W9 94.4(7) . . ?
P1 O4 W8 121.1(15) . . ?
W7 O4 W8 94.5(8) . . ?
W9 O4 W8 93.6(8) . . ?
P1 O1' W11 125.4(13) . . ?
P1 O1' W12 121.9(13) . . ?
W11 O1' W12 93.5(6) . . ?
P1 O1' W10 121.8(13) . . ?
W11 O1' W10 93.6(6) . . ?
W12 O1' W10 92.0(6) . . ?
P1 O2' W9 122.9(13) . . ?
P1 O2' W5 123.4(13) . . ?
W9 O2' W5 93.8(6) . . ?
P1 O2' W4 122.1(13) . . ?
W9 O2' W4 93.7(6) . . ?
W5 O2' W4 92.8(6) . . ?
P1 O3' W8 124.4(13) . . ?
P1 O3' W3 122.8(13) . . ?
W8 O3' W3 93.7(6) . . ?
P1 O3' W2 121.5(13) . . ?
W8 O3' W2 93.5(6) . . ?
W3 O3' W2 92.6(6) . . ?
P1 O4' W6 123.6(13) . . ?
P1 O4' W1 123.6(13) . . ?
W6 O4' W1 93.8(6) . . ?
P1 O4' W7 122.2(13) . . ?
W6 O4' W7 92.5(6) . . ?
W1 O4' W7 92.6(6) . . ?
W2 O5 W1 139.2(13) . . ?
W2 O6 W3 137.3(12) . . ?
W3 O7 W4 141.5(12) . . ?
W5 O8 W4 137.9(13) . . ?
W5 O9 W6 142.2(12) . . ?
W6 O10 W1 138.0(12) . . ?
W7 O11 W1 135.8(12) . . ?
W8 O12 W2 133.3(13) . . ?
W8 O13 W3 136.2(13) . . ?
W9 O14 W4 139.8(13) . . ?
W9 O15 W5 137.6(12) . . ?
W7 O16 W6 137.4(12) . . ?
W8 O17 W7 143.3(13) . . ?
W8 O18 W9 141.2(13) . . ?
W7 O19 W9 140.7(12) . . ?
W10 O20 W1 141.8(13) . . ?
W2 O21 W10 143.3(12) . . ?
W11 O22 W3 142.8(12) . . ?
W4 O23 W11 138.6(12) . . ?
W12 O24 W5 141.1(13) . . ?
W12 O25 W6 140.8(13) . . ?
W11 O26 W10 138.3(12) . . ?
W12 O27 W11 136.1(12) . . ?
W12 O28 W10 136.1(12) . . ?
P2 O41 Nd1 147.0(14) . . ?
C3 O42 P2 122.9(16) . . ?
C6 O43 P2 126.2(14) . . ?
P3 O44 Nd1 150.7(13) . . ?
C9 O45 P3 123.7(15) . . ?
C12 O46 P3 123.3(15) . . ?
P4 O47 Nd1 148.4(14) . . ?
C17 O48 P4 126.7(16) . . ?
C20 O49 P4 127.3(17) . . ?
P5 O50 Nd1 155.9(12) . . ?
C23 O51 P5 127.2(12) . . ?
C26 O52 P5 123.8(15) . . ?
P6 O53 Nd1 153.2(13) . . ?
C31 O54 P6 137.0(14) . . ?
C34 O55 P6 129.6(13) . . ?
P7 O56 Nd1 152.6(12) . . ?
C37 O57 P7 119.5(14) . . ?
C40 O58 P7 122.5(15) . . ?
Nd1 O59 H59A 115.9 . . ?
Nd1 O59 H59B 99.2 . . ?
H59A O59 H59B 115.9 . . ?
Nd1 O60 H60A 108.1 . . ?
Nd1 O60 H60C 109.1 . . ?
H60A O60 H60C 109.6 . . ?
O4' P1 O1' 110.2(9) . . ?
O2 P1 O1 109.2(9) . . ?
O4' P1 O2' 109.3(9) . . ?
O1' P1 O2' 108.8(9) . . ?
O2 P1 O4 109.7(9) . . ?
O1 P1 O4 109.5(9) . . ?
O4' P1 O3' 109.9(9) . . ?
O1' P1 O3' 109.7(9) . . ?
O2' P1 O3' 108.9(9) . . ?
O2 P1 O3 109.5(9) . . ?
O1 P1 O3 109.4(9) . . ?
O4 P1 O3 109.5(9) . . ?
O41 P2 O43 106.0(12) . . ?
O41 P2 O42 115.2(12) . . ?
O43 P2 O42 110.1(12) . . ?
O41 P2 C1 114.6(10) . . ?
O43 P2 C1 109.4(10) . . ?
O42 P2 C1 101.5(9) . . ?
O47 P4 O49 115.9(13) . . ?
O47 P4 O48 107.7(12) . . ?
O49 P4 O48 109.1(12) . . ?
O47 P4 C15 114.4(10) . . ?
O49 P4 C15 105.1(9) . . ?
O48 P4 C15 103.9(9) . . ?
O50 P5 O52 108.1(12) . . ?
O50 P5 O51 114.7(11) . . ?
O52 P5 O51 104.3(10) . . ?
O50 P5 C16 113.4(10) . . ?
O52 P5 C16 111.4(9) . . ?
O51 P5 C16 104.7(9) . . ?
O53 P6 O54 110.2(11) . . ?
O53 P6 O55 113.0(12) . . ?
O54 P6 O55 108.6(11) . . ?
O53 P6 C29 113.5(10) . . ?
O54 P6 C29 108.5(10) . . ?
O55 P6 C29 102.6(8) . . ?
O44 P3 O45 107.1(12) . . ?
O44 P3 O46 114.4(11) . . ?
O45 P3 O46 110.0(11) . . ?
O44 P3 C2 111.1(10) . . ?
O45 P3 C2 110.5(9) . . ?
O46 P3 C2 103.8(9) . . ?
O56 P7 O58 110.3(12) . . ?
O56 P7 O57 112.9(11) . . ?
O58 P7 O57 108.8(11) . . ?
O56 P7 C30 114.3(10) . . ?
O58 P7 C30 107.6(9) . . ?
O57 P7 C30 102.6(9) . . ?
C2 C1 P2 110.0(4) . . ?
C2 C1 H1A 109.7 . . ?
P2 C1 H1A 109.7 . . ?
C2 C1 H1B 109.7 . . ?
P2 C1 H1B 109.7 . . ?
H1A C1 H1B 108.2 . . ?
C1 C2 P3 112.8(3) . . ?
C1 C2 H2A 109.0 . . ?
P3 C2 H2A 109.0 . . ?
C1 C2 H2B 109.0 . . ?
P3 C2 H2B 109.0 . . ?
H2A C2 H2B 107.8 . . ?
C5 C3 O42 104.7(8) . . ?
C5 C3 C4 111.9 . . ?
O42 C3 C4 104.6(8) . . ?
C5 C3 H3 111.8 . . ?
O42 C3 H3 111.8 . . ?
C4 C3 H3 111.8 . . ?
C3 C4 H4A 109.5 . . ?
C3 C4 H4B 109.5 . . ?
H4A C4 H4B 109.5 . . ?
C3 C4 H4C 109.5 . . ?
H4A C4 H4C 109.5 . . ?
H4B C4 H4C 109.5 . . ?
C3 C5 H5A 109.5 . . ?
C3 C5 H5B 109.5 . . ?
H5A C5 H5B 109.5 . . ?
C3 C5 H5C 109.5 . . ?
H5A C5 H5C 109.5 . . ?
H5B C5 H5C 109.5 . . ?
O43 C6 C8 108.5(8) . . ?
O43 C6 C7 108.5(8) . . ?
C8 C6 C7 113.4 . . ?
O43 C6 H6 108.8 . . ?
C8 C6 H6 108.8 . . ?
C7 C6 H6 108.8 . . ?
C6 C7 H7A 109.5 . . ?
C6 C7 H7B 109.5 . . ?
H7A C7 H7B 109.5 . . ?
C6 C7 H7C 109.5 . . ?
H7A C7 H7C 109.5 . . ?
H7B C7 H7C 109.5 . . ?
C6 C8 H8A 109.5 . . ?
C6 C8 H8B 109.5 . . ?
H8A C8 H8B 109.5 . . ?
C6 C8 H8C 109.5 . . ?
H8A C8 H8C 109.5 . . ?
H8B C8 H8C 109.5 . . ?
O45 C9 C11 105.3(7) . . ?
O45 C9 C10 106.0(7) . . ?
C11 C9 C10 112.2 . . ?
O45 C9 H9 111.0 . . ?
C11 C9 H9 111.0 . . ?
C10 C9 H9 111.0 . . ?
C9 C10 H10A 109.5 . . ?
C9 C10 H10B 109.5 . . ?
H10A C10 H10B 109.5 . . ?
C9 C10 H10C 109.5 . . ?
H10A C10 H10C 109.5 . . ?
H10B C10 H10C 109.5 . . ?
C9 C11 H11A 109.5 . . ?
C9 C11 H11B 109.5 . . ?
H11A C11 H11B 109.5 . . ?
C9 C11 H11C 109.5 . . ?
H11A C11 H11C 109.5 . . ?
H11B C11 H11C 109.5 . . ?
O46 C12 C14 109.3(7) . . ?
O46 C12 C13 109.0(8) . . ?
C14 C12 C13 111.8 . . ?
O46 C12 H12 108.9 . . ?
C14 C12 H12 108.9 . . ?
C13 C12 H12 108.9 . . ?
C12 C13 H13A 109.5 . . ?
C12 C13 H13B 109.5 . . ?
H13A C13 H13B 109.5 . . ?
C12 C13 H13C 109.5 . . ?
H13A C13 H13C 109.5 . . ?
H13B C13 H13C 109.5 . . ?
C12 C14 H14A 109.5 . . ?
C12 C14 H14B 109.5 . . ?
H14A C14 H14B 109.5 . . ?
C12 C14 H14C 109.5 . . ?
H14A C14 H14C 109.5 . . ?
H14B C14 H14C 109.5 . . ?
C16 C15 P4 114.0(3) . . ?
C16 C15 H15A 108.8 . . ?
P4 C15 H15A 108.8 . . ?
C16 C15 H15B 108.8 . . ?
P4 C15 H15B 108.8 . . ?
H15A C15 H15B 107.7 . . ?
C15 C16 P5 115.8(4) . . ?
C15 C16 H16A 106.3 . . ?
P5 C16 H16A 107.5 . . ?
C15 C16 H16B 110.0 . . ?
P5 C16 H16B 109.4 . . ?
H16A C16 H16B 107.3 . . ?
O48 C17 C18 108.6(8) . . ?
O48 C17 C19 108.1(8) . . ?
C18 C17 C19 112.7 . . ?
O48 C17 H17 109.1 . . ?
C18 C17 H17 109.1 . . ?
C19 C17 H17 109.1 . . ?
C17 C18 H18A 109.5 . . ?
C17 C18 H18B 109.5 . . ?
H18A C18 H18B 109.5 . . ?
C17 C18 H18C 109.5 . . ?
H18A C18 H18C 109.5 . . ?
H18B C18 H18C 109.5 . . ?
C17 C19 H19A 109.5 . . ?
C17 C19 H19B 109.5 . . ?
H19A C19 H19B 109.5 . . ?
C17 C19 H19C 109.5 . . ?
H19A C19 H19C 109.5 . . ?
H19B C19 H19C 109.5 . . ?
O49 C20 C22 110.8(8) . . ?
O49 C20 C21 110.1(8) . . ?
C22 C20 C21 112.4 . . ?
O49 C20 H20 107.8 . . ?
C22 C20 H20 107.8 . . ?
C21 C20 H20 107.8 . . ?
C20 C21 H21A 109.5 . . ?
C20 C21 H21B 109.5 . . ?
H21A C21 H21B 109.5 . . ?
C20 C21 H21C 109.5 . . ?
H21A C21 H21C 109.5 . . ?
H21B C21 H21C 109.5 . . ?
C20 C22 H22A 109.5 . . ?
C20 C22 H22B 109.5 . . ?
H22A C22 H22B 109.5 . . ?
C20 C22 H22C 109.5 . . ?
H22A C22 H22C 109.5 . . ?
H22B C22 H22C 109.5 . . ?
O51 C23 C24 108.4(8) . . ?
O51 C23 C25 107.1(8) . . ?
C24 C23 C25 109.1 . . ?
O51 C23 H23 110.7 . . ?
C24 C23 H23 110.7 . . ?
C25 C23 H23 110.7 . . ?
C23 C24 H24A 109.5 . . ?
C23 C24 H24B 109.5 . . ?
H24A C24 H24B 109.5 . . ?
C23 C24 H24C 109.5 . . ?
H24A C24 H24C 109.5 . . ?
H24B C24 H24C 109.5 . . ?
C23 C25 H25A 109.5 . . ?
C23 C25 H25B 109.5 . . ?
H25A C25 H25B 109.5 . . ?
C23 C25 H25C 109.5 . . ?
H25A C25 H25C 109.5 . . ?
H25B C25 H25C 109.5 . . ?
O52 C26 C28 106.2(7) . . ?
O52 C26 C27 104.2(7) . . ?
C28 C26 C27 112.7 . . ?
O52 C26 H26 111.1 . . ?
C28 C26 H26 111.1 . . ?
C27 C26 H26 111.1 . . ?
C26 C27 H27A 109.5 . . ?
C26 C27 H27B 109.5 . . ?
H27A C27 H27B 109.5 . . ?
C26 C27 H27C 109.5 . . ?
H27A C27 H27C 109.5 . . ?
H27B C27 H27C 109.5 . . ?
C26 C28 H28A 109.5 . . ?
C26 C28 H28B 109.5 . . ?
H28A C28 H28B 109.5 . . ?
C26 C28 H28C 109.5 . . ?
H28A C28 H28C 109.5 . . ?
H28B C28 H28C 109.5 . . ?
C30 C29 P6 116.5(4) . . ?
C30 C29 H29A 108.2 . . ?
P6 C29 H29A 108.2 . . ?
C30 C29 H29B 108.2 . . ?
P6 C29 H29B 108.2 . . ?
H29A C29 H29B 107.3 . . ?
C29 C30 P7 117.1(4) . . ?
C29 C30 H30A 108.0 . . ?
P7 C30 H30A 108.0 . . ?
C29 C30 H30B 108.0 . . ?
P7 C30 H30B 108.0 . . ?
H30A C30 H30B 107.3 . . ?
O54 C31 C33 116.8(10) . . ?
O54 C31 C32 114.0(11) . . ?
C33 C31 C32 112.5(6) . . ?
O54 C31 H31 103.9 . . ?
C33 C31 H31 103.9 . . ?
C32 C31 H31 103.9 . . ?
C31 C32 H32A 109.5 . . ?
C31 C32 H32B 109.5 . . ?
H32A C32 H32B 109.5 . . ?
C31 C32 H32C 109.5 . . ?
H32A C32 H32C 109.5 . . ?
H32B C32 H32C 109.5 . . ?
C31 C33 H33A 109.5 . . ?
C31 C33 H33B 109.5 . . ?
H33A C33 H33B 109.5 . . ?
C31 C33 H33C 109.5 . . ?
H33A C33 H33C 109.5 . . ?
H33B C33 H33C 109.5 . . ?
O55 C34 C36 106.7(8) . . ?
O55 C34 C35 104.3(7) . . ?
C36 C34 C35 107.6 . . ?
O55 C34 H34 112.6 . . ?
C36 C34 H34 112.6 . . ?
C35 C34 H34 112.6 . . ?
C34 C35 H35A 109.5 . . ?
C34 C35 H35B 109.5 . . ?
H35A C35 H35B 109.5 . . ?
C34 C35 H35C 109.5 . . ?
H35A C35 H35C 109.5 . . ?
H35B C35 H35C 109.5 . . ?
C34 C36 H36A 109.5 . . ?
C34 C36 H36B 109.5 . . ?
H36A C36 H36B 109.5 . . ?
C34 C36 H36C 109.5 . . ?
H36A C36 H36C 109.5 . . ?
H36B C36 H36C 109.5 . . ?
O57 C37 C38 105.5(7) . . ?
O57 C37 C39 105.2(7) . . ?
C38 C37 C39 113.2 . . ?
O57 C37 H37 110.9 . . ?
C38 C37 H37 110.9 . . ?
C39 C37 H37 110.9 . . ?
C37 C38 H38A 109.5 . . ?
C37 C38 H38B 109.5 . . ?
H38A C38 H38B 109.5 . . ?
C37 C38 H38C 109.5 . . ?
H38A C38 H38C 109.5 . . ?
H38B C38 H38C 109.5 . . ?
C37 C39 H39A 109.5 . . ?
C37 C39 H39B 109.5 . . ?
H39A C39 H39B 109.5 . . ?
C37 C39 H39C 109.5 . . ?
H39A C39 H39C 109.5 . . ?
H39B C39 H39C 109.5 . . ?
O58 C40 C42 108.8(7) . . ?
O58 C40 C41 106.2(8) . . ?
C42 C40 C41 110.2 . . ?
O58 C40 H40 110.5 . . ?
C42 C40 H40 110.5 . . ?
C41 C40 H40 110.5 . . ?
C40 C41 H41A 109.5 . . ?
C40 C41 H41B 109.5 . . ?
H41A C41 H41B 109.5 . . ?
C40 C41 H41C 109.5 . . ?
H41A C41 H41C 109.5 . . ?
H41B C41 H41C 109.5 . . ?
C40 C42 H42A 109.5 . . ?
C40 C42 H42B 109.5 . . ?
H42A C42 H42B 109.5 . . ?
C40 C42 H42C 109.5 . . ?
H42A C42 H42C 109.5 . . ?
H42B C42 H42C 109.5 . . ?

loop_
_geom_bond_atom_site_label_1
_geom_bond_atom_site_label_2
_geom_bond_distance
_geom_bond_site_symmetry_2
_geom_bond_publ_flag
W1 O29 1.65(2) . ?
W1 O11 1.93(2) . ?
W1 O10 1.93(2) . ?
W1 O5 1.94(2) . ?
W1 O20 1.96(2) . ?
W1 O4' 2.42(2) . ?
W1 O1 2.43(3) . ?
W2 O30 1.666(19) . ?
W2 O5 1.86(2) . ?
W2 O21 1.87(2) . ?
W2 O6 1.89(2) . ?
W2 O12 2.01(2) . ?
W2 O1 2.44(3) . ?
W2 O3' 2.45(2) . ?
W3 O31 1.62(2) . ?
W3 O7 1.85(2) . ?
W3 O6 1.89(2) . ?
W3 O22 1.91(2) . ?
W3 O13 1.95(2) . ?
W3 O2 2.40(3) . ?
W3 O3' 2.42(2) . ?
W4 O32 1.63(2) . ?
W4 O23 1.87(2) . ?
W4 O7 1.92(2) . ?
W4 O8 1.93(2) . ?
W4 O14 1.96(2) . ?
W4 O2' 2.44(2) . ?
W4 O2 2.44(3) . ?
W5 O33 1.669(19) . ?
W5 O8 1.84(2) . ?
W5 O9 1.86(2) . ?
W5 O15 1.92(2) . ?
W5 O24 1.94(2) . ?
W5 O3 2.42(3) . ?
W5 O2' 2.42(2) . ?
W6 O34 1.63(2) . ?
W6 O10 1.85(2) . ?
W6 O9 1.89(2) . ?
W6 O16 1.92(2) . ?
W6 O25 1.93(2) . ?
W6 O4' 2.41(2) . ?
W6 O3 2.45(3) . ?
W7 O35 1.65(2) . ?
W7 O16 1.85(2) . ?
W7 O19 1.86(2) . ?
W7 O11 1.86(2) . ?
W7 O17 1.91(2) . ?
W7 O4 2.41(3) . ?
W7 O4' 2.45(2) . ?
W8 O36 1.70(2) . ?
W8 O12 1.83(2) . ?
W8 O13 1.82(2) . ?
W8 O17 1.84(2) . ?
W8 O18 1.83(2) . ?
W8 O3' 2.39(2) . ?
W8 O4 2.45(3) . ?
W9 O37 1.647(17) . ?
W9 O14 1.80(2) . ?
W9 O15 1.87(2) . ?
W9 O19 1.91(2) . ?
W9 O18 1.93(2) . ?
W9 O2' 2.40(2) . ?
W9 O4 2.42(3) . ?
W10 O38 1.673(17) . ?
W10 O20 1.80(2) . ?
W10 O21 1.88(2) . ?
W10 O26 1.95(2) . ?
W10 O28 1.95(2) . ?
W10 O1 2.43(3) . ?
W10 O1' 2.45(2) . ?
W11 O39 1.64(2) . ?
W11 O26 1.82(2) . ?
W11 O22 1.85(2) . ?
W11 O27 1.93(2) . ?
W11 O23 1.92(2) . ?
W11 O1' 2.37(2) . ?
W11 O2 2.45(3) . ?
W12 O40 1.64(2) . ?
W12 O24 1.82(2) . ?
W12 O25 1.85(2) . ?
W12 O28 1.85(2) . ?
W12 O27 1.85(2) . ?
W12 O3 2.41(3) . ?
W12 O1' 2.44(2) . ?
Nd1 O50 2.36(2) . ?
Nd1 O53 2.38(2) . ?
Nd1 O56 2.41(2) . ?
Nd1 O47 2.41(2) . ?
Nd1 O41 2.41(2) . ?
Nd1 O44 2.429(19) . ?
Nd1 O59 2.515(19) . ?
Nd1 O60 2.55(2) . ?
O1 P1 1.576(10) . ?
O2 P1 1.575(10) . ?
O3 P1 1.581(10) . ?
O4 P1 1.579(10) . ?
O1' P1 1.577(10) . ?
O2' P1 1.577(10) . ?
O3' P1 1.578(10) . ?
O4' P1 1.572(10) . ?
O41 P2 1.46(2) . ?
O42 C3 1.529(16) . ?
O42 P2 1.55(2) . ?
O43 C6 1.468(15) . ?
O43 P2 1.525(19) . ?
O44 P3 1.47(2) . ?
O45 C9 1.511(15) . ?
O45 P3 1.537(19) . ?
O46 C12 1.466(15) . ?
O46 P3 1.541(19) . ?
O47 P4 1.46(2) . ?
O48 C17 1.464(15) . ?
O48 P4 1.567(18) . ?
O49 C20 1.420(15) . ?
O49 P4 1.52(2) . ?
O50 P5 1.51(2) . ?
O51 C23 1.481(16) . ?
O51 P5 1.56(2) . ?
O52 C26 1.516(15) . ?
O52 P5 1.537(18) . ?
O53 P6 1.45(2) . ?
O54 C31 1.358(17) . ?
O54 P6 1.534(17) . ?
O55 C34 1.518(15) . ?
O55 P6 1.55(2) . ?
O56 P7 1.46(2) . ?
O57 C37 1.515(16) . ?
O57 P7 1.534(17) . ?
O58 C40 1.479(16) . ?
O58 P7 1.528(19) . ?
O59 H59A 0.8531 . ?
O59 H59B 0.8539 . ?
O60 H60A 0.8569 . ?
O60 H60C 0.8532 . ?
P2 C1 1.726(11) . ?
P4 C15 1.798(11) . ?
P5 C16 1.771(12) . ?
P6 C29 1.719(12) . ?
P3 C2 1.761(11) . ?
P7 C30 1.744(13) . ?
C1 C2 1.5317(13) . ?
C1 H1A 0.9700 . ?
C1 H1B 0.9700 . ?
C2 H2A 0.9700 . ?
C2 H2B 0.9700 . ?
C3 C5 1.5257(13) . ?
C3 C4 1.5325(13) . ?
C3 H3 0.9800 . ?
C4 H4A 0.9600 . ?
C4 H4B 0.9600 . ?
C4 H4C 0.9600 . ?
C5 H5A 0.9600 . ?
C5 H5B 0.9600 . ?
C5 H5C 0.9600 . ?
C6 C8 1.5256(13) . ?
C6 C7 1.5301(13) . ?
C6 H6 0.9800 . ?
C7 H7A 0.9600 . ?
C7 H7B 0.9600 . ?
C7 H7C 0.9600 . ?
C8 H8A 0.9600 . ?
C8 H8B 0.9600 . ?
C8 H8C 0.9600 . ?
C9 C11 1.5307(13) . ?
C9 C10 1.5318(13) . ?
C9 H9 0.9800 . ?
C10 H10A 0.9600 . ?
C10 H10B 0.9600 . ?
C10 H10C 0.9600 . ?
C11 H11A 0.9600 . ?
C11 H11B 0.9600 . ?
C11 H11C 0.9600 . ?
C12 C14 1.5282(13) . ?
C12 C13 1.5300(13) . ?
C12 H12 0.9800 . ?
C13 H13A 0.9600 . ?
C13 H13B 0.9600 . ?
C13 H13C 0.9600 . ?
C14 H14A 0.9600 . ?
C14 H14B 0.9600 . ?
C14 H14C 0.9600 . ?
C15 C16 1.5256(13) . ?
C15 H15A 0.9700 . ?
C15 H15B 0.9700 . ?
C16 H16A 0.9702 . ?
C16 H16B 0.9702 . ?
C17 C18 1.5265(13) . ?
C17 C19 1.5302(13) . ?
C17 H17 0.9800 . ?
C18 H18A 0.9600 . ?
C18 H18B 0.9600 . ?
C18 H18C 0.9600 . ?
C19 H19A 0.9600 . ?
C19 H19B 0.9600 . ?
C19 H19C 0.9600 . ?
C20 C22 1.5261(13) . ?
C20 C21 1.5279(13) . ?
C20 H20 0.9800 . ?
C21 H21A 0.9600 . ?
C21 H21B 0.9600 . ?
C21 H21C 0.9600 . ?
C22 H22A 0.9600 . ?
C22 H22B 0.9600 . ?
C22 H22C 0.9600 . ?
C23 C24 1.5329(13) . ?
C23 C25 1.5371(13) . ?
C23 H23 0.9800 . ?
C24 H24A 0.9600 . ?
C24 H24B 0.9600 . ?
C24 H24C 0.9600 . ?
C25 H25A 0.9600 . ?
C25 H25B 0.9600 . ?
C25 H25C 0.9600 . ?
C26 C28 1.5271(13) . ?
C26 C27 1.5271(13) . ?
C26 H26 0.9800 . ?
C27 H27A 0.9600 . ?
C27 H27B 0.9600 . ?
C27 H27C 0.9600 . ?
C28 H28A 0.9600 . ?
C28 H28B 0.9600 . ?
C28 H28C 0.9600 . ?
C29 C30 1.5284(13) . ?
C29 H29A 0.9700 . ?
C29 H29B 0.9700 . ?
C30 H30A 0.9700 . ?
C30 H30B 0.9700 . ?
C31 C33 1.523(9) . ?
C31 C32 1.528(9) . ?
C31 H31 0.9800 . ?
C32 H32A 0.9600 . ?
C32 H32B 0.9600 . ?
C32 H32C 0.9600 . ?
C33 H33A 0.9600 . ?
C33 H33B 0.9600 . ?
C33 H33C 0.9600 . ?
C34 C36 1.5336(19) . ?
C34 C35 1.5427(19) . ?
C34 H34 0.9800 . ?
C35 H35A 0.9600 . ?
C35 H35B 0.9600 . ?
C35 H35C 0.9600 . ?
C36 H36A 0.9600 . ?
C36 H36B 0.9600 . ?
C36 H36C 0.9600 . ?
C37 C38 1.5297(19) . ?
C37 C39 1.5330(19) . ?
C37 H37 0.9800 . ?
C38 H38A 0.9600 . ?
C38 H38B 0.9600 . ?
C38 H38C 0.9600 . ?
C39 H39A 0.9600 . ?
C39 H39B 0.9600 . ?
C39 H39C 0.9600 . ?
C40 C42 1.5269(19) . ?
C40 C41 1.5283(19) . ?
C40 H40 0.9800 . ?
C41 H41A 0.9600 . ?
C41 H41B 0.9600 . ?
C41 H41C 0.9600 . ?
C42 H42A 0.9600 . ?
C42 H42B 0.9600 . ?
C42 H42C 0.9600 . ?

loop_
_geom_torsion_atom_site_label_1
_geom_torsion_atom_site_label_2
_geom_torsion_atom_site_label_3
_geom_torsion_atom_site_label_4
_geom_torsion
_geom_torsion_site_symmetry_1
_geom_torsion_site_symmetry_2
_geom_torsion_site_symmetry_3
_geom_torsion_site_symmetry_4
_geom_torsion_publ_flag
O30 W2 O5 W1 -149.2(18) . . . . ?
O21 W2 O5 W1 -46.1(18) . . . . ?
O6 W2 O5 W1 35(3) . . . . ?
O12 W2 O5 W1 110.7(19) . . . . ?
O1 W2 O5 W1 11.4(15) . . . . ?
O3' W2 O5 W1 46.3(18) . . . . ?
O30 W2 O6 W3 -154.1(18) . . . . ?
O5 W2 O6 W3 21(4) . . . . ?
O21 W2 O6 W3 103.2(19) . . . . ?
O12 W2 O6 W3 -53.6(18) . . . . ?
O1 W2 O6 W3 42.7(19) . . . . ?
O3' W2 O6 W3 9.1(15) . . . . ?
O31 W3 O6 W2 156.2(18) . . . . ?
O7 W3 O6 W2 -31(3) . . . . ?
O22 W3 O6 W2 -103.3(19) . . . . ?
O13 W3 O6 W2 53.2(18) . . . . ?
O2 W3 O6 W2 -43.0(19) . . . . ?
O3' W3 O6 W2 -9.1(15) . . . . ?
O31 W3 O7 W4 146.8(19) . . . . ?
O6 W3 O7 W4 -26(3) . . . . ?
O22 W3 O7 W4 45.5(19) . . . . ?
O13 W3 O7 W4 -110(2) . . . . ?
O2 W3 O7 W4 -12.3(17) . . . . ?
O3' W3 O7 W4 -45.6(19) . . . . ?
O33 W5 O8 W4 156.8(17) . . . . ?
O9 W5 O8 W4 -23(3) . . . . ?
O15 W5 O8 W4 55.2(18) . . . . ?
O24 W5 O8 W4 -99.5(18) . . . . ?
O3 W5 O8 W4 -39.1(18) . . . . ?
O2' W5 O8 W4 -5.9(14) . . . . ?
O33 W5 O9 W6 151(2) . . . . ?
O8 W5 O9 W6 -30(4) . . . . ?
O15 W5 O9 W6 -108(2) . . . . ?
O24 W5 O9 W6 47(2) . . . . ?
O3 W5 O9 W6 -11.0(17) . . . . ?
O2' W5 O9 W6 -45(2) . . . . ?
O34 W6 O9 W5 -148(2) . . . . ?
O10 W6 O9 W5 31(3) . . . . ?
O16 W6 O9 W5 109(2) . . . . ?
O25 W6 O9 W5 -48(2) . . . . ?
O4' W6 O9 W5 45(2) . . . . ?
O3 W6 O9 W5 11.0(17) . . . . ?
O34 W6 O10 W1 -156.7(17) . . . . ?
O9 W6 O10 W1 24(3) . . . . ?
O16 W6 O10 W1 -53.5(17) . . . . ?
O25 W6 O10 W1 103.2(18) . . . . ?
O4' W6 O10 W1 9.3(14) . . . . ?
O3 W6 O10 W1 42.0(18) . . . . ?
O35 W7 O11 W1 157.4(18) . . . . ?
O16 W7 O11 W1 59.0(18) . . . . ?
O19 W7 O11 W1 -23(4) . . . . ?
O17 W7 O11 W1 -96.8(18) . . . . ?
O4 W7 O11 W1 -36.6(18) . . . . ?
O4' W7 O11 W1 -4.4(15) . . . . ?
O36 W8 O12 W2 -159.1(18) . . . . ?
O13 W8 O12 W2 -61.5(18) . . . . ?
O17 W8 O12 W2 96.6(18) . . . . ?
O18 W8 O12 W2 20(4) . . . . ?
O3' W8 O12 W2 3.9(14) . . . . ?
O4 W8 O12 W2 36.3(18) . . . . ?
O36 W8 O13 W3 162.2(18) . . . . ?
O12 W8 O13 W3 64.9(18) . . . . ?
O17 W8 O13 W3 -17(4) . . . . ?
O18 W8 O13 W3 -96.2(18) . . . . ?
O3' W8 O13 W3 -2.7(15) . . . . ?
O4 W8 O13 W3 -33.8(19) . . . . ?
O37 W9 O14 W4 -156.0(18) . . . . ?
O15 W9 O14 W4 -55(2) . . . . ?
O19 W9 O14 W4 22(4) . . . . ?
O18 W9 O14 W4 101.9(19) . . . . ?
O2' W9 O14 W4 7.4(16) . . . . ?
O4 W9 O14 W4 40(2) . . . . ?
O37 W9 O15 W5 156.9(19) . . . . ?
O14 W9 O15 W5 53(2) . . . . ?
O19 W9 O15 W5 -105(2) . . . . ?
O18 W9 O15 W5 -34(4) . . . . ?
O2' W9 O15 W5 -9.3(16) . . . . ?
O4 W9 O15 W5 -43(2) . . . . ?
O35 W7 O16 W6 -156.9(18) . . . . ?
O19 W7 O16 W6 100.1(19) . . . . ?
O11 W7 O16 W6 -58.4(18) . . . . ?
O17 W7 O16 W6 20(3) . . . . ?
O4 W7 O16 W6 37.9(19) . . . . ?
O4' W7 O16 W6 5.8(15) . . . . ?
O36 W8 O17 W7 152(2) . . . . ?
O12 W8 O17 W7 -110(2) . . . . ?
O13 W8 O17 W7 -29(4) . . . . ?
O18 W8 O17 W7 51(2) . . . . ?
O3' W8 O17 W7 -42(2) . . . . ?
O4 W8 O17 W7 -9.7(17) . . . . ?
O36 W8 O18 W9 -158(2) . . . . ?
O12 W8 O18 W9 23(4) . . . . ?
O13 W8 O18 W9 104(2) . . . . ?
O17 W8 O18 W9 -54(2) . . . . ?
O3' W8 O18 W9 38(2) . . . . ?
O4 W8 O18 W9 4.7(17) . . . . ?
O35 W7 O19 W9 156(2) . . . . ?
O16 W7 O19 W9 -106(2) . . . . ?
O11 W7 O19 W9 -24(4) . . . . ?
O17 W7 O19 W9 50(2) . . . . ?
O4 W7 O19 W9 -8.4(17) . . . . ?
O4' W7 O19 W9 -41(2) . . . . ?
O38 W10 O20 W1 147.0(19) . . . . ?
O21 W10 O20 W1 43(2) . . . . ?
O26 W10 O20 W1 -34(3) . . . . ?
O28 W10 O20 W1 -112(2) . . . . ?
O1 W10 O20 W1 -14.2(17) . . . . ?
O1' W10 O20 W1 -47(2) . . . . ?
O30 W2 O21 W10 149(2) . . . . ?
O5 W2 O21 W10 48(2) . . . . ?
O6 W2 O21 W10 -108(2) . . . . ?
O12 W2 O21 W10 -30(4) . . . . ?
O1 W2 O21 W10 -11.3(19) . . . . ?
O3' W2 O21 W10 -44(2) . . . . ?
O38 W10 O21 W2 -149(2) . . . . ?
O20 W10 O21 W2 -47(2) . . . . ?
O26 W10 O21 W2 108(2) . . . . ?
O28 W10 O21 W2 37(4) . . . . ?
O1 W10 O21 W2 11.3(19) . . . . ?
O1' W10 O21 W2 46(2) . . . . ?
O39 W11 O22 W3 148(2) . . . . ?
O26 W11 O22 W3 -110(2) . . . . ?
O27 W11 O22 W3 -32(4) . . . . ?
O23 W11 O22 W3 49(2) . . . . ?
O1' W11 O22 W3 -45(2) . . . . ?
O2 W11 O22 W3 -12.0(18) . . . . ?
O32 W4 O23 W11 153.4(18) . . . . ?
O7 W4 O23 W11 51.5(19) . . . . ?
O8 W4 O23 W11 -103.1(19) . . . . ?
O14 W4 O23 W11 -23(3) . . . . ?
O2' W4 O23 W11 -39.5(19) . . . . ?
O2 W4 O23 W11 -6.2(16) . . . . ?
O40 W12 O24 W5 150(2) . . . . ?
O25 W12 O24 W5 48(2) . . . . ?
O28 W12 O24 W5 -33(4) . . . . ?
O27 W12 O24 W5 -110(2) . . . . ?
O3 W12 O24 W5 -12.0(18) . . . . ?
O1' W12 O24 W5 -45(2) . . . . ?
O40 W12 O25 W6 -153.6(19) . . . . ?
O24 W12 O25 W6 -52(2) . . . . ?
O28 W12 O25 W6 107(2) . . . . ?
O27 W12 O25 W6 31(4) . . . . ?
O3 W12 O25 W6 8.0(17) . . . . ?
O1' W12 O25 W6 40.8(19) . . . . ?
O39 W11 O26 W10 -156.7(18) . . . . ?
O22 W11 O26 W10 103.3(18) . . . . ?
O27 W11 O26 W10 -53.2(18) . . . . ?
O23 W11 O26 W10 27(4) . . . . ?
O1' W11 O26 W10 10.3(15) . . . . ?
O2 W11 O26 W10 43.4(19) . . . . ?
O40 W12 O27 W11 -159.5(16) . . . . ?
O24 W12 O27 W11 98.6(17) . . . . ?
O25 W12 O27 W11 16(3) . . . . ?
O28 W12 O27 W11 -60.6(16) . . . . ?
O3 W12 O27 W11 36.5(17) . . . . ?
O1' W12 O27 W11 5.0(13) . . . . ?
O40 W12 O28 W10 160.8(17) . . . . ?
O24 W12 O28 W10 -16(4) . . . . ?
O25 W12 O28 W10 -97.5(17) . . . . ?
O27 W12 O28 W10 61.4(17) . . . . ?
O3 W12 O28 W10 -34.7(18) . . . . ?
O1' W12 O28 W10 -2.4(14) . . . . ?
W6 O4' P1 O1' -60.5(18) . . . . ?
W1 O4' P1 O1' 62.0(18) . . . . ?
W7 O4' P1 O1' -179.2(14) . . . . ?
W6 O4' P1 O2' 59.0(18) . . . . ?
W1 O4' P1 O2' -178.6(15) . . . . ?
W7 O4' P1 O2' -59.7(17) . . . . ?
W6 O4' P1 O3' 178.5(15) . . . . ?
W1 O4' P1 O3' -59.1(18) . . . . ?
W7 O4' P1 O3' 59.8(17) . . . . ?
W11 O1' P1 O4' -179.3(15) . . . . ?
W12 O1' P1 O4' 58.6(18) . . . . ?
W10 O1' P1 O4' -57.1(17) . . . . ?
W11 O1' P1 O2' 61.0(18) . . . . ?
W12 O1' P1 O2' -61.2(18) . . . . ?
W10 O1' P1 O2' -176.9(15) . . . . ?
W11 O1' P1 O3' -58.1(19) . . . . ?
W12 O1' P1 O3' 179.8(15) . . . . ?
W10 O1' P1 O3' 64.1(17) . . . . ?
W3 O2 P1 O1 -61(2) . . . . ?
W4 O2 P1 O1 177.0(19) . . . . ?
W11 O2 P1 O1 61(2) . . . . ?
W3 O2 P1 O4 60(2) . . . . ?
W4 O2 P1 O4 -63(2) . . . . ?
W11 O2 P1 O4 -179.4(18) . . . . ?
W3 O2 P1 O3 179.7(19) . . . . ?
W4 O2 P1 O3 57(2) . . . . ?
W11 O2 P1 O3 -59(2) . . . . ?
W10 O1 P1 O2 -62(2) . . . . ?
W1 O1 P1 O2 177.5(19) . . . . ?
W2 O1 P1 O2 58(2) . . . . ?
W10 O1 P1 O4 178.0(19) . . . . ?
W1 O1 P1 O4 57(2) . . . . ?
W2 O1 P1 O4 -62(2) . . . . ?
W10 O1 P1 O3 58(2) . . . . ?
W1 O1 P1 O3 -63(2) . . . . ?
W2 O1 P1 O3 178.0(18) . . . . ?
W9 O2' P1 O4' 62.2(18) . . . . ?
W5 O2' P1 O4' -59.3(18) . . . . ?
W4 O2' P1 O4' -178.2(15) . . . . ?
W9 O2' P1 O1' -177.4(15) . . . . ?
W5 O2' P1 O1' 61.1(18) . . . . ?
W4 O2' P1 O1' -57.8(18) . . . . ?
W9 O2' P1 O3' -57.9(18) . . . . ?
W5 O2' P1 O3' -179.4(15) . . . . ?
W4 O2' P1 O3' 61.8(18) . . . . ?
W7 O4 P1 O2 -179.5(19) . . . . ?
W9 O4 P1 O2 59(2) . . . . ?
W8 O4 P1 O2 -59(2) . . . . ?
W7 O4 P1 O1 -60(2) . . . . ?
W9 O4 P1 O1 178.7(19) . . . . ?
W8 O4 P1 O1 61(2) . . . . ?
W7 O4 P1 O3 60(2) . . . . ?
W9 O4 P1 O3 -61(2) . . . . ?
W8 O4 P1 O3 -178.9(19) . . . . ?
W8 O3' P1 O4' -58.8(19) . . . . ?
W3 O3' P1 O4' 178.9(15) . . . . ?
W2 O3' P1 O4' 61.5(17) . . . . ?
W8 O3' P1 O1' 179.8(16) . . . . ?
W3 O3' P1 O1' 57.5(18) . . . . ?
W2 O3' P1 O1' -59.9(17) . . . . ?
W8 O3' P1 O2' 60.8(19) . . . . ?
W3 O3' P1 O2' -61.5(17) . . . . ?
W2 O3' P1 O2' -178.8(14) . . . . ?
W12 O3 P1 O2 61(2) . . . . ?
W5 O3 P1 O2 -62(2) . . . . ?
W6 O3 P1 O2 -179.9(18) . . . . ?
W12 O3 P1 O1 -59(2) . . . . ?
W5 O3 P1 O1 178.5(19) . . . . ?
W6 O3 P1 O1 60(2) . . . . ?
W12 O3 P1 O4 -179(2) . . . . ?
W5 O3 P1 O4 58(2) . . . . ?
W6 O3 P1 O4 -60(2) . . . . ?
Nd1 O41 P2 O43 156(2) . . . . ?
Nd1 O41 P2 O42 -82(3) . . . . ?
Nd1 O41 P2 C1 36(3) . . . . ?
C6 O43 P2 O41 -167.2(16) . . . . ?
C6 O43 P2 O42 67.5(19) . . . . ?
C6 O43 P2 C1 -43.2(18) . . . . ?
C3 O42 P2 O41 -57(2) . . . . ?
C3 O42 P2 O43 62.9(18) . . . . ?
C3 O42 P2 C1 178.7(13) . . . . ?
Nd1 O47 P4 O49 -113(2) . . . . ?
Nd1 O47 P4 O48 124(2) . . . . ?
Nd1 O47 P4 C15 9(3) . . . . ?
C20 O49 P4 O47 -13(2) . . . . ?
C20 O49 P4 O48 108.6(16) . . . . ?
C20 O49 P4 C15 -140.4(14) . . . . ?
C17 O48 P4 O47 140.9(16) . . . . ?
C17 O48 P4 O49 14(2) . . . . ?
C17 O48 P4 C15 -97.4(16) . . . . ?
Nd1 O50 P5 O52 -84(3) . . . . ?
Nd1 O50 P5 O51 160(3) . . . . ?
Nd1 O50 P5 C16 40(3) . . . . ?
C26 O52 P5 O50 175.8(13) . . . . ?
C26 O52 P5 O51 -61.7(16) . . . . ?
C26 O52 P5 C16 50.6(15) . . . . ?
C23 O51 P5 O50 -53(2) . . . . ?
C23 O51 P5 O52 -171.3(17) . . . . ?
C23 O51 P5 C16 71.7(18) . . . . ?
Nd1 O53 P6 O54 104(3) . . . . ?
Nd1 O53 P6 O55 -134(2) . . . . ?
Nd1 O53 P6 C29 -18(3) . . . . ?
C31 O54 P6 O53 -176(2) . . . . ?
C31 O54 P6 O55 59(3) . . . . ?
C31 O54 P6 C29 -51(2) . . . . ?
C34 O55 P6 O53 -68.1(19) . . . . ?
C34 O55 P6 O54 54.5(19) . . . . ?
C34 O55 P6 C29 169.3(14) . . . . ?
Nd1 O44 P3 O45 138(2) . . . . ?
Nd1 O44 P3 O46 -100(3) . . . . ?
Nd1 O44 P3 C2 17(3) . . . . ?
C9 O45 P3 O44 -178.8(14) . . . . ?
C9 O45 P3 O46 56.3(16) . . . . ?
C9 O45 P3 C2 -57.7(15) . . . . ?
C12 O46 P3 O44 -54(2) . . . . ?
C12 O46 P3 O45 66.4(17) . . . . ?
C12 O46 P3 C2 -175.4(13) . . . . ?
Nd1 O56 P7 O58 -80(3) . . . . ?
Nd1 O56 P7 O57 158(2) . . . . ?
Nd1 O56 P7 C30 41(3) . . . . ?
C40 O58 P7 O56 -170.7(13) . . . . ?
C40 O58 P7 O57 -46.4(16) . . . . ?
C40 O58 P7 C30 64.1(14) . . . . ?
C37 O57 P7 O56 42.7(18) . . . . ?
C37 O57 P7 O58 -80.1(15) . . . . ?
C37 O57 P7 C30 166.2(11) . . . . ?
O41 P2 C1 C2 50.6(11) . . . . ?
O43 P2 C1 C2 -68.2(8) . . . . ?
O42 P2 C1 C2 175.5(8) . . . . ?
P2 C1 C2 P3 -105.4(5) . . . . ?
O44 P3 C2 C1 59.8(10) . . . . ?
O45 P3 C2 C1 -58.9(9) . . . . ?
O46 P3 C2 C1 -176.8(8) . . . . ?
P2 O42 C3 C5 82.0(16) . . . . ?
P2 O42 C3 C4 -160.2(13) . . . . ?
P2 O43 C6 C8 155.1(13) . . . . ?
P2 O43 C6 C7 -81.2(16) . . . . ?
P3 O45 C9 C11 -112.1(12) . . . . ?
P3 O45 C9 C10 128.8(12) . . . . ?
P3 O46 C12 C14 -151.2(11) . . . . ?
P3 O46 C12 C13 86.4(15) . . . . ?
O47 P4 C15 C16 -76.2(11) . . . . ?
O49 P4 C15 C16 52.1(9) . . . . ?
O48 P4 C15 C16 166.6(8) . . . . ?
P4 C15 C16 P5 91.3(6) . . . . ?
O50 P5 C16 C15 -51.1(10) . . . . ?
O52 P5 C16 C15 71.0(9) . . . . ?
O51 P5 C16 C15 -176.9(6) . . . . ?
P4 O48 C17 C18 87.5(16) . . . . ?
P4 O48 C17 C19 -150.0(13) . . . . ?
P4 O49 C20 C22 124.7(13) . . . . ?
P4 O49 C20 C21 -110.3(14) . . . . ?
P5 O51 C23 C24 -0.1(19) . . . . ?
P5 O51 C23 C25 117.5(15) . . . . ?
P5 O52 C26 C28 101.8(13) . . . . ?
P5 O52 C26 C27 -138.9(11) . . . . ?
O53 P6 C29 C30 -60.4(10) . . . . ?
O54 P6 C29 C30 176.7(7) . . . . ?
O55 P6 C29 C30 61.9(8) . . . . ?
P6 C29 C30 P7 90.5(6) . . . . ?
O56 P7 C30 C29 -58.0(10) . . . . ?
O58 P7 C30 C29 64.7(9) . . . . ?
O57 P7 C30 C29 179.4(7) . . . . ?
P6 O54 C31 C33 -33(3) . . . . ?
P6 O54 C31 C32 -166.7(19) . . . . ?
P6 O55 C34 C36 79.0(15) . . . . ?
P6 O55 C34 C35 -34.7(17) . . . . ?
P7 O57 C37 C38 -98.5(12) . . . . ?
P7 O57 C37 C39 141.6(11) . . . . ?
P7 O58 C40 C42 -118.7(12) . . . . ?
P7 O58 C40 C41 122.7(12) . . . . ?
